data_4134958
loop_
_publ_author_name
'Gosselin, Eric J.'
'Decker, Gerald E.'
'Antonio, Alexandra M.'
'Lorzing, Gregory R.'
'Yap, Glenn P. A.'
'Bloch, Eric D.'

_publ_section_title
;
 A Charged Coordination Cage-Based Porous Salt.
;
_journal_issue 21
_journal_name_full 'Journal of the American Chemical Society'
_journal_page_first 9594
_journal_page_last 9598
_journal_paper_doi 10.1021/jacs.0c02806
_journal_volume 142
_journal_year 2020
_chemical_formula_moiety 'C120 H120 O40 Zr12, 4(C F3 O3 S)'
_chemical_formula_sum 'C124 H120 F12 O52 S4 Zr12'
_chemical_formula_weight 3893.07
_space_group_crystal_system monoclinic
_space_group_IT_number 14
_space_group_name_Hall '-P 2ybc'
_space_group_name_H-M_alt 'P 1 21/c 1'
_atom_sites_solution_hydrogens geom
_atom_sites_solution_primary iterative
_atom_sites_solution_secondary difmap
_audit_creation_method SHELXL-2018/3
_cell_angle_alpha 90
_cell_angle_beta 117.236(4)
_cell_angle_gamma 90
_cell_formula_units_Z 4
_cell_length_a 35.291(3)
_cell_length_b 17.2056(14)
_cell_length_c 35.416(2)
_cell_measurement_reflns_used 9831
_cell_measurement_temperature 200(2)
_cell_measurement_theta_max 65.02
_cell_measurement_theta_min 3.51
_cell_volume 19120(3)
_computing_cell_refinement 'Bruker SAINT'
_computing_data_collection 'Bruker APEX2'
_computing_data_reduction 'Bruker SAINT'
_computing_molecular_graphics 'Bruker SHELXTL'
_computing_publication_material 'Bruker SHELXTL'
_computing_structure_refinement 'SHELXL-2018/3 (Sheldrick, 2018)'
_computing_structure_solution 'SHELXS-97 (Sheldrick 2008)'
_diffrn_ambient_temperature 200(2)
_diffrn_detector_area_resol_mean 8.33
_diffrn_measured_fraction_theta_full 0.970
_diffrn_measured_fraction_theta_max 0.970
_diffrn_measurement_device_type 'Bruker AXS APEX diffractometer'
_diffrn_measurement_method '\f and \w scans'
_diffrn_radiation_type CuK\a
_diffrn_radiation_wavelength 1.54178
_diffrn_reflns_av_R_equivalents 0.0620
_diffrn_reflns_av_unetI/netI 0.0536
_diffrn_reflns_Laue_measured_fraction_full 0.970
_diffrn_reflns_Laue_measured_fraction_max 0.970
_diffrn_reflns_limit_h_max 36
_diffrn_reflns_limit_h_min -41
_diffrn_reflns_limit_k_max 19
_diffrn_reflns_limit_k_min -18
_diffrn_reflns_limit_l_max 41
_diffrn_reflns_limit_l_min -40
_diffrn_reflns_number 126970
_diffrn_reflns_point_group_measured_fraction_full 0.970
_diffrn_reflns_point_group_measured_fraction_max 0.970
_diffrn_reflns_theta_full 65.126
_diffrn_reflns_theta_max 65.126
_diffrn_reflns_theta_min 1.408
_exptl_absorpt_coefficient_mu 6.203
_exptl_absorpt_correction_T_max 0.7526
_exptl_absorpt_correction_T_min 0.4932
_exptl_absorpt_correction_type multi-scan
_exptl_absorpt_process_details
; 
 SADABS 2016/2: Krause, L., Herbst-Irmer, R., Sheldrick G.M. & Stalke D., 
 J. Appl. Cryst. 48 (2015) 3-10 
;
_exptl_crystal_colour colourless
_exptl_crystal_density_diffrn 1.352
_exptl_crystal_description needle
_exptl_crystal_F_000 7728
_exptl_crystal_size_max 0.246
_exptl_crystal_size_mid 0.141
_exptl_crystal_size_min 0.109
_refine_diff_density_max 4.083
_refine_diff_density_min -2.070
_refine_diff_density_rms 0.154
_refine_ls_extinction_method none
_refine_ls_goodness_of_fit_ref 0.977
_refine_ls_hydrogen_treatment constr
_refine_ls_matrix_type full
_refine_ls_number_parameters 1767
_refine_ls_number_reflns 31648
_refine_ls_number_restraints 4744
_refine_ls_restrained_S_all 0.928
_refine_ls_R_factor_all 0.1079
_refine_ls_R_factor_gt 0.0898
_refine_ls_shift/su_max 0.001
_refine_ls_shift/su_mean 0.000
_refine_ls_structure_factor_coef Fsqd
_refine_ls_weighting_details 'w=1/[\s^2^(Fo^2^)+(0.0727P)^2^+430.2282P] where P=(Fo^2^+2Fc^2^)/3'
_refine_ls_weighting_scheme calc
_refine_ls_wR_factor_gt 0.2168
_refine_ls_wR_factor_ref 0.2295
_reflns_Friedel_coverage 0.000
_reflns_number_gt 24957
_reflns_number_total 31648
_reflns_threshold_expression 'I > 2\s(I)'
_cod_data_source_file ja0c02806_si_002.cif
_cod_data_source_block eric214_sq
_cod_depositor_comments 'Adding full bibliography for 4134956--4134960.cif.'
_cod_original_sg_symbol_H-M 'P 21/c'
_cod_database_code 4134958
_shelx_shelxl_version_number 2018/3
_shelx_space_group_comment
; 
The symmetry employed for this shelxl refinement is uniquely defined 
by the following loop, which should always be used as a source of 
symmetry information in preference to the above space-group names. 
They are only intended as comments. 
;
_shelx_estimated_absorpt_t_min 0.311
_shelx_estimated_absorpt_t_max 0.551

loop_
_space_group_symop_operation_xyz
'x, y, z'
'-x, y+1/2, -z+1/2'
'-x, -y, -z'
'x, -y-1/2, z-1/2'

loop_
_atom_site_label
_atom_site_type_symbol
_atom_site_fract_x
_atom_site_fract_y
_atom_site_fract_z
_atom_site_U_iso_or_equiv
_atom_site_adp_type
_atom_site_occupancy
_atom_site_site_symmetry_order
_atom_site_calc_flag
_atom_site_refinement_flags_posn
_atom_site_refinement_flags_adp
_atom_site_refinement_flags_occupancy
_atom_site_disorder_assembly
_atom_site_disorder_group
Zr1 Zr 0.80063(3) 0.47055(5) 0.49012(3) 0.0385(2) Uani 1 1 d . . . . .
Zr2 Zr 0.74342(3) 0.61589(5) 0.42639(3) 0.0348(2) Uani 1 1 d . . . . .
Zr3 Zr 0.84860(3) 0.60342(6) 0.45793(3) 0.0370(2) Uani 1 1 d . . . . .
Zr4 Zr 0.91548(3) 0.02606(6) 0.25346(3) 0.0416(2) Uani 1 1 d . . . . .
Zr5 Zr 0.93313(3) 0.01235(6) 0.35429(3) 0.0417(2) Uani 1 1 d . . . . .
Zr6 Zr 0.97742(3) 0.15708(6) 0.32496(3) 0.0387(2) Uani 1 1 d . . . . .
Zr7 Zr 0.56685(3) 0.01372(5) 0.17130(3) 0.0320(2) Uani 1 1 d . . . . .
Zr8 Zr 0.52885(3) 0.14853(5) 0.21332(3) 0.0324(2) Uani 1 1 d . . . . .
Zr9 Zr 0.59538(3) 0.01105(5) 0.27587(3) 0.0329(2) Uani 1 1 d . . . . .
Zr10 Zr 0.70053(3) 0.48131(5) 0.04528(3) 0.0315(2) Uani 1 1 d . . . . .
Zr11 Zr 0.76114(3) 0.62178(6) 0.11036(3) 0.0379(2) Uani 1 1 d . . . . .
Zr12 Zr 0.65732(3) 0.60969(5) 0.08505(3) 0.0329(2) Uani 1 1 d . . . . .
O1 O 0.7933(2) 0.5391(4) 0.4394(2) 0.0314(14) Uani 1 1 d . . . . .
O2 O 0.7564(2) 0.5601(4) 0.4846(2) 0.0411(16) Uani 1 1 d . . . . .
H2O H 0.745144 0.572083 0.503687 0.049 Uiso 1 1 calc R U . . .
O3 O 0.8000(2) 0.6808(4) 0.4543(2) 0.0391(16) Uani 1 1 d . . . . .
H3O H 0.803263 0.733434 0.463402 0.047 Uiso 1 1 calc R U . . .
O4 O 0.8527(2) 0.5488(5) 0.5130(2) 0.0443(17) Uani 1 1 d . . . . .
H4O H 0.873292 0.557395 0.541628 0.053 Uiso 1 1 calc R U . . .
O5 O 0.92381(18) 0.0893(4) 0.3058(2) 0.0294(14) Uani 1 1 d . . . . .
O6 O 0.9350(3) -0.0529(5) 0.3047(3) 0.0528(19) Uani 1 1 d . . . . .
H6O H 0.942912 -0.105835 0.305306 0.063 Uiso 1 1 calc R U . . .
O7 O 0.9924(2) 0.0675(5) 0.3708(2) 0.0491(18) Uani 1 1 d . . . . .
H7O H 1.019492 0.055033 0.393534 0.059 Uiso 1 1 calc R U . . .
O8 O 0.9766(2) 0.0788(5) 0.2782(2) 0.0470(18) Uani 1 1 d . . . . .
H8O H 0.998496 0.069589 0.270224 0.056 Uiso 1 1 calc R U . . .
O9 O 0.5813(2) 0.0815(4) 0.2241(2) 0.0291(13) Uani 1 1 d . . . . .
O10 O 0.5092(2) 0.0656(4) 0.1630(2) 0.0354(15) Uani 1 1 d . . . . .
H10O H 0.481026 0.054609 0.141869 0.042 Uiso 1 1 calc R U . . .
O11 O 0.5354(2) 0.0630(4) 0.2593(2) 0.0395(16) Uani 1 1 d . . . . .
H11O H 0.515832 0.050913 0.270043 0.047 Uiso 1 1 calc R U . . .
O12 O 0.5711(2) -0.0612(4) 0.2211(2) 0.0421(17) Uani 1 1 d . . . . .
H12O H 0.563822 -0.114684 0.219224 0.051 Uiso 1 1 calc R U . . .
O13 O 0.7117(2) 0.5458(4) 0.09914(19) 0.0282(13) Uani 1 1 d . . . . .
O14 O 0.7445(3) 0.5702(4) 0.0503(2) 0.0449(18) Uani 1 1 d . . . . .
H14O H 0.754364 0.583753 0.030269 0.054 Uiso 1 1 calc R U . . .
O15 O 0.7046(2) 0.6890(4) 0.0863(2) 0.0434(17) Uani 1 1 d . . . . .
H15O H 0.701112 0.742099 0.077999 0.052 Uiso 1 1 calc R U . . .
O16 O 0.6495(2) 0.5608(4) 0.0271(2) 0.0376(15) Uani 1 1 d . . . . .
H16O H 0.627931 0.571956 -0.000784 0.045 Uiso 1 1 calc R U . . .
C1 C 0.8402(6) 0.4321(9) 0.5680(4) 0.073(3) Uani 1 1 d . U . . .
H1 H 0.866460 0.456817 0.585782 0.087 Uiso 1 1 calc R U . . .
C2 C 0.8348(6) 0.3659(9) 0.5443(4) 0.070(3) Uani 1 1 d . U . . .
H2 H 0.856969 0.337511 0.542460 0.085 Uiso 1 1 calc R U . . .
C3 C 0.7921(6) 0.3475(9) 0.5238(4) 0.070(3) Uani 1 1 d . U . . .
H3 H 0.780366 0.303545 0.505942 0.083 Uiso 1 1 calc R U . . .
C4 C 0.7692(6) 0.4017(9) 0.5327(5) 0.073(3) Uani 1 1 d . U . . .
H4 H 0.739179 0.403875 0.522600 0.088 Uiso 1 1 calc R U . . .
C5 C 0.8013(6) 0.4553(10) 0.5613(4) 0.075(3) Uani 1 1 d . U . . .
H5 H 0.795601 0.500215 0.573542 0.090 Uiso 1 1 calc R U . . .
C6 C 0.6964(5) 0.6944(9) 0.4493(5) 0.071(3) Uani 1 1 d . U . . .
H6 H 0.700963 0.690377 0.477879 0.085 Uiso 1 1 calc R U . . .
C7 C 0.6694(5) 0.6489(9) 0.4153(6) 0.073(3) Uani 1 1 d . U . . .
H7 H 0.652387 0.606690 0.416032 0.087 Uiso 1 1 calc R U . . .
C8 C 0.6723(5) 0.6770(10) 0.3803(5) 0.079(3) Uani 1 1 d . U . . .
H8 H 0.656481 0.658236 0.352123 0.095 Uiso 1 1 calc R U . . .
C9 C 0.7024(5) 0.7382(9) 0.3928(6) 0.078(3) Uani 1 1 d . U . . .
H9 H 0.711238 0.766554 0.375152 0.094 Uiso 1 1 calc R U . . .
C10 C 0.7155(5) 0.7477(8) 0.4333(6) 0.072(3) Uani 1 1 d . U . . .
H10 H 0.735622 0.785991 0.449953 0.086 Uiso 1 1 calc R U . . .
C11 C 0.9202(4) 0.6515(10) 0.5151(5) 0.067(3) Uani 1 1 d . U . . .
H11 H 0.930328 0.629883 0.542691 0.081 Uiso 1 1 calc R U . . .
C12 C 0.8950(4) 0.7143(9) 0.4998(5) 0.063(3) Uani 1 1 d . U . . .
H12 H 0.884576 0.745241 0.515329 0.075 Uiso 1 1 calc R U . . .
C13 C 0.8864(4) 0.7270(10) 0.4578(5) 0.071(3) Uani 1 1 d . U . . .
H13 H 0.869846 0.768113 0.439990 0.085 Uiso 1 1 calc R U . . .
C14 C 0.9066(4) 0.6688(10) 0.4467(5) 0.071(3) Uani 1 1 d . U . . .
H14 H 0.905741 0.660641 0.419753 0.085 Uiso 1 1 calc R U . . .
C15 C 0.9283(4) 0.6248(10) 0.4832(5) 0.074(3) Uani 1 1 d . U . . .
H15 H 0.946284 0.582024 0.485705 0.088 Uiso 1 1 calc R U . . .
C16 C 0.9457(6) -0.0397(10) 0.2090(5) 0.078(3) Uani 1 1 d . U . . .
H16 H 0.975563 -0.036569 0.218807 0.094 Uiso 1 1 calc R U . . .
C17 C 0.9157(5) 0.0125(9) 0.1823(5) 0.071(3) Uani 1 1 d . U . . .
H17 H 0.921474 0.057507 0.170267 0.085 Uiso 1 1 calc R U . . .
C18 C 0.8756(5) -0.0121(9) 0.1761(4) 0.070(3) Uani 1 1 d . U . . .
H18 H 0.849268 0.013265 0.159117 0.085 Uiso 1 1 calc R U . . .
C19 C 0.8810(5) -0.0831(9) 0.2002(5) 0.075(3) Uani 1 1 d . U . . .
H19 H 0.859588 -0.113071 0.202587 0.090 Uiso 1 1 calc R U . . .
C20 C 0.9246(6) -0.0973(9) 0.2190(5) 0.083(4) Uani 1 1 d . U . . .
H20 H 0.938132 -0.141008 0.236380 0.100 Uiso 1 1 calc R U . . .
C21 C 0.9192(6) -0.1164(10) 0.3816(6) 0.091(4) Uani 1 1 d . U . . .
H21 H 0.898648 -0.151257 0.362086 0.109 Uiso 1 1 calc R U . . .
C22 C 0.9117(6) -0.0606(10) 0.4040(6) 0.086(4) Uani 1 1 d . U . . .
H22 H 0.884811 -0.048687 0.402667 0.103 Uiso 1 1 calc R U . . .
C23 C 0.9510(6) -0.0222(10) 0.4299(6) 0.088(4) Uani 1 1 d . U . . .
H23 H 0.955420 0.020074 0.448748 0.106 Uiso 1 1 calc R U . . .
C24 C 0.9823(6) -0.0611(10) 0.4215(6) 0.089(4) Uani 1 1 d . U . . .
H24 H 1.012003 -0.050599 0.434677 0.107 Uiso 1 1 calc R U . . .
C25 C 0.9621(6) -0.1141(10) 0.3921(6) 0.085(4) Uani 1 1 d . U . . .
H25 H 0.975271 -0.146479 0.379807 0.102 Uiso 1 1 calc R U . . .
C26 C 1.0175(5) 0.2831(10) 0.3423(6) 0.082(4) Uani 1 1 d . U . . .
H26 H 1.001400 0.329123 0.339070 0.098 Uiso 1 1 calc R U . . .
C27 C 1.0368(5) 0.2405(11) 0.3785(6) 0.081(4) Uani 1 1 d . U . . .
H27 H 1.036596 0.251368 0.404709 0.098 Uiso 1 1 calc R U . . .
C28 C 1.0568(4) 0.1787(11) 0.3705(5) 0.079(3) Uani 1 1 d . U . . .
H28 H 1.072937 0.139736 0.390333 0.094 Uiso 1 1 calc R U . . .
C29 C 1.0495(4) 0.1826(11) 0.3286(5) 0.079(3) Uani 1 1 d . U . . .
H29 H 1.059227 0.147124 0.314357 0.095 Uiso 1 1 calc R U . . .
C30 C 1.0247(5) 0.2498(11) 0.3113(6) 0.079(3) Uani 1 1 d . U . . .
H30 H 1.014866 0.268559 0.283136 0.095 Uiso 1 1 calc R U . . .
C31 C 0.5765(6) -0.1062(10) 0.1350(5) 0.085(4) Uani 1 1 d . U . . .
H31 H 0.599284 -0.140581 0.151255 0.102 Uiso 1 1 calc R U . . .
C32 C 0.5775(6) -0.0429(11) 0.1117(5) 0.082(4) Uani 1 1 d . U . . .
H32 H 0.601558 -0.025582 0.108795 0.099 Uiso 1 1 calc R U . . .
C33 C 0.5380(6) -0.0091(11) 0.0934(5) 0.084(4) Uani 1 1 d . U . . .
H33 H 0.530466 0.036233 0.076134 0.101 Uiso 1 1 calc R U . . .
C34 C 0.5120(5) -0.0495(10) 0.1035(5) 0.079(4) Uani 1 1 d . U . . .
H34 H 0.482629 -0.039070 0.094175 0.095 Uiso 1 1 calc R U . . .
C35 C 0.5347(6) -0.1087(10) 0.1294(5) 0.079(3) Uani 1 1 d . U . . .
H35 H 0.523885 -0.145886 0.141853 0.094 Uiso 1 1 calc R U . . .
C36 C 0.4710(4) 0.2446(8) 0.1712(4) 0.056(3) Uani 1 1 d . U . . .
H36 H 0.471355 0.265997 0.146619 0.067 Uiso 1 1 calc R U . . .
C37 C 0.4492(4) 0.1774(9) 0.1729(5) 0.064(3) Uani 1 1 d . U . . .
H37 H 0.431261 0.146149 0.149364 0.076 Uiso 1 1 calc R U . . .
C38 C 0.4580(4) 0.1645(9) 0.2144(5) 0.063(3) Uani 1 1 d . U . . .
H38 H 0.447905 0.122371 0.224669 0.076 Uiso 1 1 calc R U . . .
C39 C 0.4846(4) 0.2251(9) 0.2390(4) 0.059(3) Uani 1 1 d . U . . .
H39 H 0.495448 0.231155 0.268833 0.071 Uiso 1 1 calc R U . . .
C40 C 0.4923(4) 0.2738(8) 0.2127(4) 0.057(3) Uani 1 1 d . U . . .
H40 H 0.509155 0.319595 0.221080 0.068 Uiso 1 1 calc R U . . .
C41 C 0.5929(4) -0.1199(7) 0.3080(4) 0.051(2) Uani 1 1 d . U . . .
H41 H 0.580298 -0.162001 0.288959 0.061 Uiso 1 1 calc R U . . .
C42 C 0.5717(4) -0.0666(7) 0.3223(4) 0.051(2) Uani 1 1 d . U . . .
H42 H 0.542223 -0.067223 0.315181 0.061 Uiso 1 1 calc R U . . .
C43 C 0.6019(4) -0.0125(7) 0.3491(4) 0.055(3) Uani 1 1 d . U . . .
H43 H 0.596731 0.030413 0.362972 0.066 Uiso 1 1 calc R U . . .
C44 C 0.6406(4) -0.0337(7) 0.3513(4) 0.056(3) Uani 1 1 d . U . . .
H44 H 0.666778 -0.007205 0.367325 0.067 Uiso 1 1 calc R U . . .
C45 C 0.6357(4) -0.0984(7) 0.3271(4) 0.054(3) Uani 1 1 d . U . . .
H45 H 0.657808 -0.124442 0.323936 0.064 Uiso 1 1 calc R U . . .
C46 C 0.6583(4) 0.4532(8) -0.0345(4) 0.055(3) Uani 1 1 d . U . . .
H46 H 0.633319 0.482399 -0.051104 0.066 Uiso 1 1 calc R U . . .
C47 C 0.6593(4) 0.3839(8) -0.0150(4) 0.055(3) Uani 1 1 d . U . . .
H47 H 0.635433 0.357614 -0.015492 0.066 Uiso 1 1 calc R U . . .
C48 C 0.7013(5) 0.3587(8) 0.0056(4) 0.059(3) Uani 1 1 d . U . . .
H48 H 0.711608 0.312622 0.021952 0.071 Uiso 1 1 calc R U . . .
C49 C 0.7257(5) 0.4151(8) -0.0026(4) 0.060(3) Uani 1 1 d . U . . .
H49 H 0.755611 0.412291 0.006981 0.071 Uiso 1 1 calc R U . . .
C50 C 0.6999(5) 0.4746(9) -0.0264(4) 0.060(3) Uani 1 1 d . U . . .
H50 H 0.708297 0.520532 -0.035451 0.072 Uiso 1 1 calc R U . . .
C51 C 0.8273(5) 0.6613(11) 0.1059(6) 0.081(3) Uani 1 1 d . U . . .
H51 H 0.839460 0.623943 0.094880 0.097 Uiso 1 1 calc R U . . .
C52 C 0.8366(5) 0.6703(12) 0.1488(6) 0.089(4) Uani 1 1 d . U . . .
H52 H 0.855588 0.640457 0.172501 0.107 Uiso 1 1 calc R U . . .
C53 C 0.8116(6) 0.7329(11) 0.1485(6) 0.087(4) Uani 1 1 d . U . . .
H53 H 0.811522 0.754365 0.173130 0.105 Uiso 1 1 calc R U . . .
C54 C 0.7880(6) 0.7587(10) 0.1096(6) 0.087(4) Uani 1 1 d . U . . .
H54 H 0.767821 0.799783 0.101752 0.105 Uiso 1 1 calc R U . . .
C55 C 0.7974(5) 0.7164(10) 0.0830(6) 0.078(3) Uani 1 1 d . U . . .
H55 H 0.785339 0.723650 0.053098 0.093 Uiso 1 1 calc R U . . .
C56 C 0.6045(5) 0.6848(10) 0.1028(5) 0.078(3) Uani 1 1 d . U . . .
H56 H 0.609282 0.687923 0.131435 0.093 Uiso 1 1 calc R U . . .
C57 C 0.6194(5) 0.7360(9) 0.0838(6) 0.076(3) Uani 1 1 d . U . . .
H57 H 0.636666 0.780284 0.096336 0.091 Uiso 1 1 calc R U . . .
C58 C 0.6042(5) 0.7105(9) 0.0424(5) 0.071(3) Uani 1 1 d . U . . .
H58 H 0.609294 0.734738 0.020988 0.085 Uiso 1 1 calc R U . . .
C59 C 0.5807(5) 0.6445(10) 0.0373(5) 0.073(3) Uani 1 1 d . U . . .
H59 H 0.566368 0.615319 0.011866 0.088 Uiso 1 1 calc R U . . .
C60 C 0.5817(5) 0.6286(10) 0.0750(6) 0.076(3) Uani 1 1 d . U . . .
H60 H 0.568635 0.585307 0.081009 0.092 Uiso 1 1 calc R U . . .
O1_1 O 0.7070(2) 0.5108(4) 0.3950(2) 0.0405(16) Uani 1 1 d . U . . .
O2_1 O 0.7457(3) 0.4154(4) 0.4400(2) 0.0465(18) Uani 1 1 d . U . . .
O3_1 O 0.6219(2) 0.1204(4) 0.3094(2) 0.0392(16) Uani 1 1 d . U . . .
O4_1 O 0.5774(2) 0.2124(4) 0.2678(2) 0.0393(16) Uani 1 1 d . U . . .
C1_1 C 0.7156(4) 0.4395(6) 0.4050(3) 0.040(2) Uani 1 1 d . U . . .
C2_1 C 0.6873(4) 0.3783(6) 0.3752(3) 0.038(2) Uani 1 1 d . U . . .
C3_1 C 0.6566(4) 0.3925(6) 0.3339(3) 0.041(2) Uani 1 1 d . U . . .
C4_1 C 0.6327(4) 0.3274(6) 0.3105(3) 0.039(2) Uani 1 1 d . U . . .
H4_1 H 0.611204 0.334854 0.282099 0.047 Uiso 1 1 calc R U . . .
C5_1 C 0.6398(3) 0.2532(6) 0.3278(3) 0.0314(19) Uani 1 1 d . U . . .
C6_1 C 0.6689(4) 0.2411(7) 0.3690(4) 0.045(3) Uani 1 1 d . U . . .
C7_1 C 0.6937(4) 0.3036(6) 0.3916(3) 0.042(2) Uani 1 1 d . U . . .
H7_1 H 0.715909 0.294923 0.419510 0.051 Uiso 1 1 calc R U . . .
C8_1 C 0.6116(4) 0.1924(6) 0.2994(3) 0.041(2) Uani 1 1 d . U . . .
C9_1 C 0.6474(4) 0.4708(7) 0.3120(4) 0.058(3) Uani 1 1 d . U . . .
H9A_1 H 0.624327 0.465429 0.282987 0.086 Uiso 1 1 calc R U . . .
H9B_1 H 0.638859 0.507746 0.327738 0.086 Uiso 1 1 calc R U . . .
H9C_1 H 0.673085 0.490008 0.310974 0.086 Uiso 1 1 calc R U . . .
C10_1 C 0.6806(5) 0.1634(7) 0.3911(4) 0.062(4) Uani 1 1 d . U . . .
H10A_1 H 0.702305 0.170784 0.420587 0.093 Uiso 1 1 calc R U . . .
H10B_1 H 0.655168 0.139651 0.390788 0.093 Uiso 1 1 calc R U . . .
H10C_1 H 0.691776 0.129337 0.376423 0.093 Uiso 1 1 calc R U . . .
O1_2 O 0.8378(3) 0.4022(5) 0.4671(2) 0.0515(19) Uani 1 1 d . U . . .
O2_2 O 0.8707(3) 0.4918(5) 0.4462(2) 0.0483(18) Uani 1 1 d . U . . .
O3_2 O 0.9487(2) 0.2130(5) 0.3609(3) 0.0450(17) Uani 1 1 d . U . . .
O4_2 O 0.9177(3) 0.1168(5) 0.3798(3) 0.0490(18) Uani 1 1 d . U . . .
C1_2 C 0.8606(4) 0.4226(8) 0.4492(4) 0.054(3) Uani 1 1 d . U . . .
C2A_2 C 0.8812(8) 0.3623(16) 0.4331(9) 0.052(3) Uani 0.527(14) 1 d G U P A 1
C3A_2 C 0.9154(7) 0.3738(13) 0.4243(8) 0.056(3) Uani 0.527(14) 1 d G U P A 1
C4A_2 C 0.9283(8) 0.3145(15) 0.4061(9) 0.056(3) Uani 0.527(14) 1 d G U P A 1
H4A_2 H 0.951605 0.322369 0.400111 0.067 Uiso 0.527(14) 1 calc R U P A 1
C5A_2 C 0.9070(10) 0.2436(14) 0.3968(10) 0.050(3) Uani 0.527(14) 1 d G U P A 1
C6A_2 C 0.8729(9) 0.2321(14) 0.4056(10) 0.051(3) Uani 0.527(14) 1 d G U P A 1
C7A_2 C 0.8600(7) 0.2914(18) 0.4237(9) 0.051(3) Uani 0.527(14) 1 d G U P A 1
H7A_2 H 0.836654 0.283524 0.429746 0.061 Uiso 0.527(14) 1 calc R U P A 1
C9A_2 C 0.9420(9) 0.4513(16) 0.4335(10) 0.075(5) Uani 0.527(14) 1 d . U P A 1
H9AA_2 H 0.964308 0.445203 0.424515 0.112 Uiso 0.527(14) 1 calc R U P A 1
H9AB_2 H 0.923106 0.494213 0.417657 0.112 Uiso 0.527(14) 1 calc R U P A 1
H9AC_2 H 0.955117 0.462768 0.463943 0.112 Uiso 0.527(14) 1 calc R U P A 1
C10A_2 C 0.8491(9) 0.1546(16) 0.3966(10) 0.072(5) Uani 0.527(14) 1 d . U P A 1
H10A_2 H 0.826238 0.158084 0.404895 0.108 Uiso 0.527(14) 1 calc R U P A 1
H10B_2 H 0.836859 0.142860 0.366167 0.108 Uiso 0.527(14) 1 calc R U P A 1
H10C_2 H 0.868982 0.113265 0.412834 0.108 Uiso 0.527(14) 1 calc R U P A 1
C2B_2 C 0.8734(9) 0.3592(18) 0.4282(10) 0.052(3) Uani 0.473(14) 1 d G U P A 2
C3B_2 C 0.9045(8) 0.3827(14) 0.4170(10) 0.056(3) Uani 0.473(14) 1 d G U P A 2
H3B_2 H 0.913588 0.435343 0.420566 0.067 Uiso 0.473(14) 1 calc R U P A 2
C4B_2 C 0.9225(8) 0.3290(17) 0.4005(9) 0.056(3) Uani 0.473(14) 1 d G U P A 2
C5B_2 C 0.9092(11) 0.2520(16) 0.3952(11) 0.050(3) Uani 0.473(14) 1 d G U P A 2
C6B_2 C 0.8781(11) 0.2285(15) 0.4064(12) 0.051(3) Uani 0.473(14) 1 d G U P A 2
H6B_2 H 0.869011 0.175825 0.402813 0.062 Uiso 0.473(14) 1 calc R U P A 2
C7B_2 C 0.8601(8) 0.282(2) 0.4229(10) 0.051(3) Uani 0.473(14) 1 d G U P A 2
C9B_2 C 0.8239(10) 0.2441(19) 0.4344(11) 0.075(5) Uani 0.473(14) 1 d . U P A 2
H9BD_2 H 0.812461 0.284544 0.445828 0.112 Uiso 0.473(14) 1 calc R U P A 2
H9BE_2 H 0.800732 0.222248 0.408574 0.112 Uiso 0.473(14) 1 calc R U P A 2
H9BF_2 H 0.836828 0.202885 0.455540 0.112 Uiso 0.473(14) 1 calc R U P A 2
C10B_2 C 0.9576(10) 0.3622(19) 0.3918(10) 0.072(5) Uani 0.473(14) 1 d . U P A 2
H10D_2 H 0.968683 0.321393 0.380243 0.108 Uiso 0.473(14) 1 calc R U P A 2
H10E_2 H 0.946099 0.404751 0.371183 0.108 Uiso 0.473(14) 1 calc R U P A 2
H10F_2 H 0.980646 0.382014 0.418290 0.108 Uiso 0.473(14) 1 calc R U P A 2
C8_2 C 0.9263(4) 0.1896(7) 0.3770(4) 0.048(2) Uani 1 1 d . U . . .
O1_3 O 0.7508(2) 0.6278(4) 0.3691(2) 0.0390(16) Uani 1 1 d . U . . .
O2_3 O 0.8199(2) 0.6195(4) 0.3880(2) 0.0423(17) Uani 1 1 d . U . . .
O3_3 O 0.6908(2) 0.6196(4) 0.1544(2) 0.0435(17) Uani 1 1 d . U . . .
O4_3 O 0.7599(2) 0.6264(4) 0.1715(2) 0.0419(17) Uani 1 1 d . U . . .
C1_3 C 0.7813(4) 0.6185(7) 0.3605(3) 0.039(2) Uani 1 1 d . U . . .
C2_3 C 0.7701(4) 0.6114(6) 0.3147(3) 0.040(2) Uani 1 1 d . U . . .
C3_3 C 0.8005(4) 0.6153(7) 0.2996(4) 0.046(3) Uani 1 1 d . U . . .
C4_3 C 0.7847(4) 0.6158(7) 0.2559(3) 0.047(3) Uani 1 1 d . U . . .
H4_3 H 0.804427 0.620586 0.244660 0.056 Uiso 1 1 calc R U . . .
C5_3 C 0.7409(4) 0.6096(7) 0.2270(3) 0.041(2) Uani 1 1 d . U . . .
C6_3 C 0.7124(4) 0.5997(7) 0.2421(4) 0.044(2) Uani 1 1 d . U . . .
C7_3 C 0.7271(4) 0.6025(7) 0.2865(3) 0.043(2) Uani 1 1 d . U . . .
H7_3 H 0.707083 0.598245 0.297384 0.052 Uiso 1 1 calc R U . . .
C8_3 C 0.7291(4) 0.6186(7) 0.1804(4) 0.041(2) Uani 1 1 d . U . . .
C9_3 C 0.8492(4) 0.6207(11) 0.3275(4) 0.076(5) Uani 1 1 d . U . . .
H9A_3 H 0.855719 0.619693 0.357532 0.114 Uiso 1 1 calc R U . . .
H9B_3 H 0.863015 0.576517 0.321362 0.114 Uiso 1 1 calc R U . . .
H9C_3 H 0.859703 0.669286 0.321285 0.114 Uiso 1 1 calc R U . . .
C10_3 C 0.6650(4) 0.5854(9) 0.2157(4) 0.064(4) Uani 1 1 d . U . . .
H10A_3 H 0.651627 0.580254 0.234451 0.096 Uiso 1 1 calc R U . . .
H10B_3 H 0.652164 0.629132 0.196255 0.096 Uiso 1 1 calc R U . . .
H10C_3 H 0.660628 0.537427 0.199245 0.096 Uiso 1 1 calc R U . . .
O1_4 O 0.8645(3) 0.0036(5) 0.3168(3) 0.055(2) Uani 1 1 d . U . . .
O2_4 O 0.8516(2) 0.0148(5) 0.2490(3) 0.0520(19) Uani 1 1 d . U . . .
O3_4 O 0.6362(2) 0.0052(4) 0.2017(2) 0.0407(16) Uani 1 1 d . U . . .
O4_4 O 0.6545(2) 0.0031(4) 0.2715(2) 0.0400(16) Uani 1 1 d . U . . .
C1_4 C 0.8403(4) 0.0138(7) 0.2776(4) 0.051(3) Uani 1 1 d . U . . .
C2_4 C 0.7936(4) 0.0199(7) 0.2653(4) 0.052(3) Uani 1 1 d . U . . .
C3_4 C 0.7617(4) 0.0195(9) 0.2248(4) 0.059(3) Uani 1 1 d . U . . .
C4_4 C 0.7192(4) 0.0178(7) 0.2172(4) 0.052(3) Uani 1 1 d . U . . .
H4_4 H 0.697218 0.015404 0.188808 0.063 Uiso 1 1 calc R U . . .
C5_4 C 0.7086(3) 0.0197(6) 0.2505(4) 0.041(2) Uani 1 1 d . U . . .
C6_4 C 0.7410(4) 0.0292(8) 0.2917(4) 0.059(3) Uani 1 1 d . U . . .
C7_4 C 0.7830(4) 0.0272(8) 0.2981(4) 0.059(3) Uani 1 1 d . U . . .
H7_4 H 0.805375 0.031104 0.326314 0.071 Uiso 1 1 calc R U . . .
C8_4 C 0.6634(4) 0.0098(6) 0.2407(4) 0.041(2) Uani 1 1 d . U . . .
C9_4 C 0.7682(5) 0.0170(13) 0.1845(5) 0.101(6) Uani 1 1 d . U . . .
H9A_4 H 0.740408 0.017140 0.159223 0.151 Uiso 1 1 calc R U . . .
H9B_4 H 0.784572 0.062678 0.183985 0.151 Uiso 1 1 calc R U . . .
H9C_4 H 0.783794 -0.030294 0.184775 0.151 Uiso 1 1 calc R U . . .
C10_4 C 0.7335(5) 0.0465(13) 0.3290(5) 0.096(6) Uani 1 1 d . U . . .
H10A_4 H 0.702827 0.046085 0.320193 0.144 Uiso 1 1 calc R U . . .
H10B_4 H 0.747581 0.006923 0.350976 0.144 Uiso 1 1 calc R U . . .
H10C_4 H 0.745211 0.097783 0.340460 0.144 Uiso 1 1 calc R U . . .
O1_5 O 0.8925(3) 0.1387(5) 0.2233(2) 0.0488(19) Uani 1 1 d . U . . .
O2_5 O 0.9329(2) 0.2273(4) 0.2719(2) 0.0443(17) Uani 1 1 d . U . . .
O3_5 O 0.7979(2) 0.5149(5) 0.1362(2) 0.0474(18) Uani 1 1 d . U . . .
O4_5 O 0.7572(2) 0.4217(5) 0.0919(2) 0.0424(17) Uani 1 1 d . U . . .
C1_5 C 0.9012(4) 0.2076(7) 0.2373(4) 0.045(2) Uani 1 1 d . U . . .
C2A_5 C 0.8707(9) 0.2694(17) 0.2061(7) 0.040(3) Uani 0.582(14) 1 d G U P B 1
C3A_5 C 0.8773(9) 0.3455(19) 0.2208(8) 0.054(3) Uani 0.582(14) 1 d G U P B 1
C4A_5 C 0.8513(10) 0.4047(14) 0.1954(10) 0.051(3) Uani 0.582(14) 1 d G U P B 1
H4A_5 H 0.855822 0.456777 0.205538 0.062 Uiso 0.582(14) 1 calc R U P B 1
C5A_5 C 0.8188(10) 0.3878(12) 0.1553(10) 0.043(3) Uani 0.582(14) 1 d G U P B 1
C6A_5 C 0.8122(8) 0.3117(13) 0.1405(7) 0.054(3) Uani 0.582(14) 1 d G U P B 1
C7A_5 C 0.8381(9) 0.2525(12) 0.1659(7) 0.053(3) Uani 0.582(14) 1 d G U P B 1
H7A_5 H 0.833625 0.200467 0.155790 0.063 Uiso 0.582(14) 1 calc R U P B 1
C9A_5 C 0.9105(9) 0.3813(15) 0.2653(8) 0.088(7) Uani 0.582(14) 1 d . U P B 1
H9AA_5 H 0.906416 0.437681 0.265067 0.132 Uiso 0.582(14) 1 calc R U P B 1
H9AB_5 H 0.905987 0.358011 0.288187 0.132 Uiso 0.582(14) 1 calc R U P B 1
H9AC_5 H 0.939622 0.370232 0.270082 0.132 Uiso 0.582(14) 1 calc R U P B 1
C10A_5 C 0.7805(9) 0.2661(15) 0.0988(8) 0.085(7) Uani 0.582(14) 1 d . U P B 1
H10A_5 H 0.760378 0.302770 0.078262 0.127 Uiso 0.582(14) 1 calc R U P B 1
H10B_5 H 0.796909 0.240330 0.086314 0.127 Uiso 0.582(14) 1 calc R U P B 1
H10C_5 H 0.764815 0.226994 0.106194 0.127 Uiso 0.582(14) 1 calc R U P B 1
C2B_5 C 0.8742(13) 0.273(2) 0.2121(11) 0.040(3) Uani 0.418(14) 1 d G U P B 2
C3B_5 C 0.8760(13) 0.351(3) 0.2224(11) 0.054(3) Uani 0.418(14) 1 d G U P B 2
H3B_5 H 0.897106 0.369085 0.249080 0.064 Uiso 0.418(14) 1 calc R U P B 2
C4B_5 C 0.8468(14) 0.4027(19) 0.1936(15) 0.051(3) Uani 0.418(14) 1 d G U P B 2
C5B_5 C 0.8159(13) 0.3761(18) 0.1545(14) 0.043(3) Uani 0.418(14) 1 d G U P B 2
C6B_5 C 0.8141(11) 0.2977(19) 0.1443(10) 0.054(3) Uani 0.418(14) 1 d G U P B 2
H6B_5 H 0.792945 0.279552 0.117594 0.065 Uiso 0.418(14) 1 calc R U P B 2
C7B_5 C 0.8433(12) 0.2460(17) 0.1731(10) 0.053(3) Uani 0.418(14) 1 d G U P B 2
C9B_5 C 0.8251(12) 0.172(2) 0.1459(11) 0.088(7) Uani 0.418(14) 1 d . U P B 2
H9BA_5 H 0.842038 0.126977 0.161259 0.132 Uiso 0.418(14) 1 calc R U P B 2
H9BB_5 H 0.795454 0.164840 0.140219 0.132 Uiso 0.418(14) 1 calc R U P B 2
H9BC_5 H 0.826383 0.177968 0.118966 0.132 Uiso 0.418(14) 1 calc R U P B 2
C10B_5 C 0.8584(12) 0.487(2) 0.2183(11) 0.085(7) Uani 0.418(14) 1 d . U P B 2
H10D_5 H 0.838958 0.526572 0.199865 0.127 Uiso 0.418(14) 1 calc R U P B 2
H10E_5 H 0.855318 0.482611 0.244415 0.127 Uiso 0.418(14) 1 calc R U P B 2
H10F_5 H 0.887810 0.500786 0.225541 0.127 Uiso 0.418(14) 1 calc R U P B 2
C8_5 C 0.7881(4) 0.4443(7) 0.1253(3) 0.042(2) Uani 1 1 d . U . . .
O1_6 O 0.5532(2) 0.2136(4) 0.1761(2) 0.0400(16) Uani 1 1 d . U . . .
O2_6 O 0.5787(2) 0.1250(4) 0.1475(2) 0.0384(16) Uani 1 1 d . U . . .
O3_6 O 0.6366(2) 0.4966(4) 0.0964(2) 0.0402(16) Uani 1 1 d . U . . .
O4_6 O 0.6653(2) 0.4097(4) 0.0699(2) 0.0370(16) Uani 1 1 d . U . . .
C1_6 C 0.5747(3) 0.1945(6) 0.1571(3) 0.037(2) Uani 1 1 d . U . . .
C2_6 C 0.5944(4) 0.2557(6) 0.1423(3) 0.040(2) Uani 1 1 d . U . . .
C3_6 C 0.5941(4) 0.3346(7) 0.1522(4) 0.045(2) Uani 1 1 d . U . . .
C4_6 C 0.6108(4) 0.3867(7) 0.1345(4) 0.043(2) Uani 1 1 d . U . . .
H4_6 H 0.609393 0.440531 0.139627 0.051 Uiso 1 1 calc R U . . .
C5_6 C 0.6297(4) 0.3641(6) 0.1094(3) 0.039(2) Uani 1 1 d . U . . .
C6_6 C 0.6322(4) 0.2851(7) 0.1010(4) 0.045(2) Uani 1 1 d . U . . .
C7_6 C 0.6146(4) 0.2337(7) 0.1190(4) 0.047(3) Uani 1 1 d . U . . .
H7_6 H 0.616784 0.179719 0.114763 0.057 Uiso 1 1 calc R U . . .
C8_6 C 0.6445(3) 0.4276(6) 0.0902(3) 0.032(2) Uani 1 1 d . U . . .
C9_6 C 0.5767(5) 0.3669(7) 0.1815(5) 0.064(4) Uani 1 1 d . U . . .
H9A_6 H 0.565759 0.324115 0.191976 0.095 Uiso 1 1 calc R U . . .
H9B_6 H 0.599542 0.393692 0.205544 0.095 Uiso 1 1 calc R U . . .
H9C_6 H 0.553566 0.403648 0.165626 0.095 Uiso 1 1 calc R U . . .
C10_6 C 0.6541(5) 0.2521(8) 0.0765(5) 0.068(4) Uani 1 1 d . U . . .
H10A_6 H 0.664897 0.294784 0.065746 0.102 Uiso 1 1 calc R U . . .
H10B_6 H 0.677950 0.219089 0.095274 0.102 Uiso 1 1 calc R U . . .
H10C_6 H 0.633748 0.221166 0.052597 0.102 Uiso 1 1 calc R U . . .
S1_7 S 0.47704(12) 0.0928(2) 0.33508(11) 0.0774(11) Uani 1 1 d G U . . .
F1_7 F 0.55564(16) 0.1151(5) 0.3967(2) 0.157(5) Uani 1 1 d G U . . .
F2_7 F 0.5337(3) 0.2051(4) 0.3493(3) 0.188(7) Uani 1 1 d G U . . .
F3_7 F 0.5103(3) 0.1998(4) 0.3956(2) 0.159(5) Uani 1 1 d G U . . .
O1_7 O 0.44415(16) 0.1483(3) 0.3107(2) 0.117(4) Uani 1 1 d G U . . .
O2_7 O 0.4691(2) 0.0461(3) 0.36462(18) 0.110(4) Uani 1 1 d G U . . .
O3_7 O 0.49565(19) 0.0521(4) 0.31193(19) 0.091(3) Uani 1 1 d G U . . .
C1_7 C 0.52130(17) 0.1563(3) 0.37089(17) 0.108(5) Uani 1 1 d G U . . .
S1_8 S 0.81732(12) 0.90442(19) 0.49072(12) 0.0684(10) Uani 1 1 d G U . . .
F1_8 F 0.7616(3) 0.9555(8) 0.4146(2) 0.220(7) Uani 1 1 d G U . . .
F2_8 F 0.7993(4) 1.0460(4) 0.4571(4) 0.209(7) Uani 1 1 d G U . . .
F3_8 F 0.8270(3) 0.9706(7) 0.4279(3) 0.197(7) Uani 1 1 d G U . . .
O1_8 O 0.85924(17) 0.9330(5) 0.5195(2) 0.162(7) Uani 1 1 d G U . . .
O2_8 O 0.8163(3) 0.8302(3) 0.4712(3) 0.155(6) Uani 1 1 d G U . . .
O3_8 O 0.7849(2) 0.9159(5) 0.5043(2) 0.136(6) Uani 1 1 d G U . . .
C1_8 C 0.8005(2) 0.9724(4) 0.4454(2) 0.129(5) Uani 1 1 d G U . . .
S1_9 S 0.6774(2) 0.5973(3) 0.5347(2) 0.157(3) Uani 1 1 d G U . . .
F1_9 F 0.6842(5) 0.4816(7) 0.5871(4) 0.259(9) Uani 1 1 d G U . . .
F2_9 F 0.6212(4) 0.5304(9) 0.5547(5) 0.272(9) Uani 1 1 d G U . . .
F3_9 F 0.6442(5) 0.4553(5) 0.5212(5) 0.307(11) Uani 1 1 d G U . . .
O1_9 O 0.6421(3) 0.6201(7) 0.4949(3) 0.271(11) Uani 1 1 d G U . . .
O2_9 O 0.7137(3) 0.5646(6) 0.5316(4) 0.158(6) Uani 1 1 d G U . . .
O3_9 O 0.6875(4) 0.6500(5) 0.5697(4) 0.204(8) Uani 1 1 d G U . . .
C1_9 C 0.6557(3) 0.5120(5) 0.5501(3) 0.179(7) Uani 1 1 d G U . . .
S1_10 S 1.0541(4) 0.1209(7) 0.2234(3) 0.289(6) Uani 1 1 d G U . . .
F1_10 F 1.0304(8) 0.0120(10) 0.1637(6) 0.362(12) Uani 1 1 d G U . . .
F2_10 F 0.9833(4) 0.1012(16) 0.1511(4) 0.395(14) Uani 1 1 d G U . . .
F3_10 F 1.0389(6) 0.1251(13) 0.1427(4) 0.352(12) Uani 1 1 d G U . . .
O1_10 O 1.0443(7) 0.2029(7) 0.2201(6) 0.417(17) Uani 1 1 d G U . . .
O2_10 O 1.0978(3) 0.1017(14) 0.2344(5) 0.349(13) Uani 1 1 d G U . . .
O3_10 O 1.0347(5) 0.0745(9) 0.2439(4) 0.223(9) Uani 1 1 d G U . . .
C1_10 C 1.0253(5) 0.0882(10) 0.1675(3) 0.317(10) Uani 1 1 d G U . . .

loop_
_atom_site_aniso_label
_atom_site_aniso_U_11
_atom_site_aniso_U_22
_atom_site_aniso_U_33
_atom_site_aniso_U_23
_atom_site_aniso_U_13
_atom_site_aniso_U_12
Zr1 0.0525(6) 0.0353(5) 0.0260(5) -0.0041(4) 0.0164(4) -0.0051(4)
Zr2 0.0396(5) 0.0337(5) 0.0329(5) -0.0070(4) 0.0181(4) -0.0046(4)
Zr3 0.0377(5) 0.0435(5) 0.0289(5) -0.0067(4) 0.0144(4) -0.0050(4)
Zr4 0.0352(5) 0.0384(5) 0.0425(5) -0.0065(4) 0.0102(4) 0.0082(4)
Zr5 0.0311(5) 0.0388(5) 0.0483(6) 0.0073(4) 0.0122(4) 0.0053(4)
Zr6 0.0271(5) 0.0449(6) 0.0425(5) -0.0044(4) 0.0146(4) -0.0010(4)
Zr7 0.0306(5) 0.0311(5) 0.0338(5) -0.0024(3) 0.0143(4) -0.0053(3)
Zr8 0.0302(5) 0.0312(5) 0.0354(5) -0.0005(4) 0.0146(4) -0.0023(3)
Zr9 0.0361(5) 0.0261(4) 0.0340(5) 0.0013(3) 0.0140(4) -0.0060(3)
Zr10 0.0346(5) 0.0331(5) 0.0257(4) 0.0010(3) 0.0129(4) -0.0030(4)
Zr11 0.0392(5) 0.0446(6) 0.0302(5) -0.0051(4) 0.0162(4) -0.0138(4)
Zr12 0.0381(5) 0.0301(5) 0.0290(4) 0.0035(3) 0.0141(4) 0.0010(4)
O1 0.039(4) 0.036(4) 0.023(3) -0.006(3) 0.017(3) -0.007(3)
O2 0.048(4) 0.043(4) 0.039(4) -0.006(3) 0.026(3) -0.002(3)
O3 0.041(4) 0.034(4) 0.044(4) -0.007(3) 0.021(3) -0.003(3)
O4 0.043(4) 0.059(5) 0.026(4) -0.005(3) 0.011(3) -0.007(3)
O5 0.012(3) 0.035(4) 0.036(3) 0.000(3) 0.007(3) 0.002(2)
O6 0.045(5) 0.035(4) 0.071(5) -0.002(4) 0.021(4) 0.010(3)
O7 0.033(4) 0.058(5) 0.043(4) 0.007(4) 0.007(3) 0.010(3)
O8 0.039(4) 0.061(5) 0.051(4) -0.007(4) 0.029(4) 0.006(3)
O9 0.030(3) 0.027(3) 0.031(3) -0.001(2) 0.015(3) -0.008(3)
O10 0.025(3) 0.045(4) 0.027(3) -0.003(3) 0.005(3) -0.008(3)
O11 0.039(4) 0.040(4) 0.041(4) 0.000(3) 0.020(3) -0.008(3)
O12 0.042(4) 0.029(4) 0.046(4) -0.002(3) 0.012(3) -0.007(3)
O13 0.029(3) 0.028(3) 0.024(3) 0.004(2) 0.009(3) -0.006(2)
O14 0.057(5) 0.052(4) 0.033(4) -0.004(3) 0.027(4) -0.016(4)
O15 0.058(4) 0.032(4) 0.044(4) 0.005(3) 0.026(4) -0.003(3)
O16 0.040(4) 0.039(4) 0.025(3) 0.004(3) 0.007(3) 0.000(3)
C1 0.097(8) 0.074(8) 0.037(6) 0.011(5) 0.022(6) -0.012(6)
C2 0.098(7) 0.068(7) 0.042(6) 0.015(5) 0.029(6) 0.004(6)
C3 0.109(8) 0.054(7) 0.043(6) 0.007(5) 0.033(6) -0.020(6)
C4 0.102(8) 0.075(8) 0.053(6) 0.020(5) 0.045(6) -0.010(6)
C5 0.118(9) 0.081(8) 0.035(6) 0.007(5) 0.043(6) 0.005(6)
C6 0.075(8) 0.070(8) 0.077(7) -0.003(5) 0.044(6) 0.024(6)
C7 0.056(7) 0.052(7) 0.109(8) -0.001(6) 0.037(6) 0.012(5)
C8 0.069(7) 0.077(8) 0.075(7) -0.009(6) 0.018(6) 0.031(6)
C9 0.077(8) 0.068(7) 0.109(8) 0.025(6) 0.060(7) 0.034(5)
C10 0.054(7) 0.047(6) 0.112(8) -0.012(6) 0.036(6) 0.012(5)
C11 0.037(6) 0.096(8) 0.056(6) -0.010(5) 0.009(5) -0.020(5)
C12 0.042(6) 0.075(7) 0.067(6) -0.023(5) 0.021(5) -0.026(5)
C13 0.046(6) 0.086(8) 0.071(6) -0.003(6) 0.019(5) -0.028(5)
C14 0.048(6) 0.107(9) 0.068(6) -0.016(6) 0.035(5) -0.036(6)
C15 0.036(6) 0.102(9) 0.085(7) -0.012(6) 0.029(6) -0.012(5)
C16 0.079(7) 0.079(8) 0.070(7) -0.032(6) 0.029(6) 0.018(6)
C17 0.083(7) 0.074(7) 0.061(7) -0.026(5) 0.037(6) 0.008(6)
C18 0.075(7) 0.066(7) 0.052(6) -0.022(5) 0.013(6) 0.007(6)
C19 0.086(7) 0.064(7) 0.063(7) -0.027(5) 0.023(6) -0.005(6)
C20 0.096(8) 0.058(7) 0.074(8) -0.030(6) 0.020(7) 0.019(6)
C21 0.091(8) 0.067(8) 0.096(9) 0.030(6) 0.027(7) -0.002(7)
C22 0.084(8) 0.079(8) 0.095(9) 0.048(7) 0.043(7) 0.016(6)
C23 0.113(9) 0.068(8) 0.076(8) 0.029(6) 0.036(7) 0.001(6)
C24 0.079(8) 0.077(9) 0.088(8) 0.043(6) 0.019(7) 0.004(6)
C25 0.094(8) 0.065(8) 0.089(8) 0.034(6) 0.036(7) 0.026(6)
C26 0.064(8) 0.073(8) 0.095(8) -0.013(6) 0.024(6) -0.034(6)
C27 0.045(7) 0.105(9) 0.077(7) -0.020(6) 0.013(6) -0.034(6)
C28 0.036(6) 0.105(9) 0.081(7) -0.001(7) 0.016(6) -0.024(5)
C29 0.029(6) 0.116(9) 0.092(8) -0.011(7) 0.028(6) -0.022(5)
C30 0.048(7) 0.101(9) 0.083(8) 0.003(6) 0.026(6) -0.032(6)
C31 0.093(8) 0.078(8) 0.064(8) -0.043(6) 0.019(7) 0.011(7)
C32 0.085(7) 0.108(9) 0.062(7) -0.051(6) 0.039(6) -0.024(7)
C33 0.102(8) 0.092(9) 0.047(6) -0.021(6) 0.025(6) -0.010(7)
C34 0.067(7) 0.088(9) 0.061(7) -0.037(6) 0.011(6) -0.012(6)
C35 0.097(8) 0.073(7) 0.052(7) -0.034(5) 0.022(6) -0.030(6)
C36 0.040(6) 0.072(7) 0.056(5) 0.009(5) 0.022(5) 0.015(5)
C37 0.037(6) 0.075(7) 0.075(6) -0.013(6) 0.023(5) 0.009(5)
C38 0.041(6) 0.073(7) 0.083(7) 0.000(5) 0.036(6) 0.007(5)
C39 0.044(6) 0.079(7) 0.057(6) -0.004(5) 0.024(5) 0.015(5)
C40 0.044(6) 0.058(6) 0.064(6) -0.002(5) 0.021(5) 0.015(5)
C41 0.070(6) 0.029(5) 0.050(6) 0.008(4) 0.026(5) -0.015(4)
C42 0.064(6) 0.038(6) 0.052(6) 0.004(4) 0.029(5) -0.017(4)
C43 0.072(6) 0.043(6) 0.040(6) 0.005(4) 0.017(5) -0.006(5)
C44 0.063(6) 0.043(6) 0.044(6) 0.012(4) 0.009(5) -0.007(5)
C45 0.058(6) 0.037(5) 0.055(6) 0.015(4) 0.016(5) 0.000(4)
C46 0.067(6) 0.059(6) 0.027(5) -0.015(4) 0.012(5) -0.013(5)
C47 0.067(6) 0.059(6) 0.036(5) -0.014(4) 0.022(5) -0.018(5)
C48 0.078(7) 0.055(6) 0.043(6) -0.013(5) 0.027(5) -0.003(5)
C49 0.066(6) 0.070(7) 0.047(6) -0.024(5) 0.030(5) -0.011(5)
C50 0.072(7) 0.071(7) 0.037(6) -0.013(5) 0.027(5) -0.019(5)
C51 0.065(7) 0.094(9) 0.089(8) -0.019(6) 0.040(7) -0.039(6)
C52 0.064(7) 0.115(9) 0.085(7) -0.009(7) 0.030(6) -0.057(6)
C53 0.082(8) 0.102(9) 0.092(7) -0.043(7) 0.053(7) -0.072(6)
C54 0.085(8) 0.076(8) 0.108(8) -0.023(6) 0.050(7) -0.057(6)
C55 0.078(8) 0.078(8) 0.078(7) -0.008(6) 0.038(6) -0.049(6)
C56 0.071(8) 0.092(8) 0.073(7) 0.013(6) 0.034(6) 0.040(6)
C57 0.061(7) 0.058(7) 0.095(8) 0.000(6) 0.024(6) 0.021(5)
C58 0.070(7) 0.074(7) 0.077(7) 0.037(6) 0.040(6) 0.040(5)
C59 0.049(7) 0.083(8) 0.076(7) -0.002(6) 0.019(6) 0.029(5)
C60 0.057(7) 0.075(8) 0.101(8) 0.026(6) 0.040(6) 0.021(5)
O1_1 0.047(4) 0.033(4) 0.039(4) -0.007(3) 0.017(3) -0.009(3)
O2_1 0.057(5) 0.035(4) 0.038(4) 0.001(3) 0.014(3) -0.007(3)
O3_1 0.048(4) 0.032(4) 0.031(4) -0.001(3) 0.013(3) -0.011(3)
O4_1 0.042(4) 0.033(4) 0.041(4) -0.006(3) 0.017(3) -0.008(3)
C1_1 0.051(6) 0.040(5) 0.036(5) -0.003(4) 0.027(4) -0.008(4)
C2_1 0.046(5) 0.039(5) 0.034(5) -0.007(4) 0.024(4) -0.010(4)
C3_1 0.048(6) 0.041(5) 0.033(5) -0.004(4) 0.018(4) -0.011(4)
C4_1 0.047(6) 0.037(5) 0.033(5) -0.007(4) 0.018(4) -0.007(4)
C5_1 0.036(5) 0.035(5) 0.029(4) -0.001(4) 0.020(4) -0.003(4)
C6_1 0.059(6) 0.039(5) 0.040(5) -0.001(4) 0.024(5) -0.011(5)
C7_1 0.051(6) 0.043(5) 0.028(5) 0.002(4) 0.013(4) -0.010(5)
C8_1 0.049(6) 0.039(5) 0.035(5) -0.003(4) 0.020(4) -0.009(4)
C9_1 0.066(8) 0.041(6) 0.046(7) 0.001(5) 0.010(6) -0.010(6)
C10_1 0.079(9) 0.048(7) 0.025(6) 0.000(5) -0.004(6) -0.020(6)
O1_2 0.071(5) 0.044(4) 0.041(4) -0.001(3) 0.027(4) 0.013(4)
O2_2 0.053(5) 0.052(4) 0.043(4) -0.005(3) 0.024(4) 0.006(4)
O3_2 0.031(4) 0.051(4) 0.051(4) -0.008(3) 0.018(3) 0.001(3)
O4_2 0.048(5) 0.047(4) 0.052(5) -0.002(3) 0.023(4) 0.002(3)
C1_2 0.064(6) 0.056(6) 0.035(5) -0.005(5) 0.018(5) 0.011(5)
C2A_2 0.053(6) 0.051(5) 0.050(6) -0.005(4) 0.022(5) 0.008(5)
C3A_2 0.054(7) 0.048(5) 0.065(6) -0.009(5) 0.027(5) 0.003(5)
C4A_2 0.053(6) 0.051(6) 0.063(6) -0.004(5) 0.027(5) 0.002(5)
C5A_2 0.049(5) 0.048(5) 0.052(5) -0.005(4) 0.023(4) 0.006(4)
C6A_2 0.048(6) 0.050(5) 0.056(5) -0.005(4) 0.024(4) 0.005(4)
C7A_2 0.050(5) 0.052(5) 0.054(5) -0.004(5) 0.026(4) 0.004(4)
C9A_2 0.076(11) 0.063(9) 0.104(13) -0.017(9) 0.057(10) -0.003(8)
C10A_2 0.072(11) 0.063(9) 0.096(12) -0.007(9) 0.052(9) -0.005(8)
C2B_2 0.053(6) 0.051(5) 0.050(6) -0.005(4) 0.022(5) 0.008(5)
C3B_2 0.054(7) 0.048(5) 0.065(6) -0.009(5) 0.027(5) 0.003(5)
C4B_2 0.053(6) 0.051(6) 0.063(6) -0.004(5) 0.027(5) 0.002(5)
C5B_2 0.049(5) 0.048(5) 0.052(5) -0.005(4) 0.023(4) 0.006(4)
C6B_2 0.048(6) 0.050(5) 0.056(5) -0.005(4) 0.024(4) 0.005(4)
C7B_2 0.050(5) 0.052(5) 0.054(5) -0.004(5) 0.026(4) 0.004(4)
C9B_2 0.076(11) 0.063(9) 0.104(13) -0.017(9) 0.057(10) -0.003(8)
C10B_2 0.072(11) 0.063(9) 0.096(12) -0.007(9) 0.052(9) -0.005(8)
C8_2 0.044(6) 0.052(6) 0.042(6) -0.001(5) 0.015(4) 0.003(5)
O1_3 0.039(4) 0.045(4) 0.029(4) -0.002(3) 0.012(3) -0.003(3)
O2_3 0.044(4) 0.049(4) 0.041(4) -0.005(3) 0.026(3) -0.012(3)
O3_3 0.045(4) 0.047(4) 0.035(4) 0.005(3) 0.015(3) -0.008(3)
O4_3 0.042(4) 0.049(4) 0.036(4) -0.008(3) 0.019(3) -0.016(3)
C1_3 0.042(5) 0.045(6) 0.037(5) 0.005(4) 0.024(4) -0.003(4)
C2_3 0.047(5) 0.042(6) 0.033(4) -0.004(4) 0.020(4) -0.005(5)
C3_3 0.042(5) 0.059(7) 0.039(5) 0.003(5) 0.020(4) 0.003(5)
C4_3 0.044(5) 0.063(7) 0.035(5) 0.003(5) 0.020(4) 0.001(5)
C5_3 0.046(5) 0.046(6) 0.035(5) -0.002(4) 0.024(4) -0.008(5)
C6_3 0.047(6) 0.047(6) 0.037(5) -0.004(5) 0.019(4) -0.009(5)
C7_3 0.049(6) 0.049(6) 0.037(5) -0.001(5) 0.023(4) -0.021(5)
C8_3 0.047(6) 0.043(6) 0.040(5) 0.001(4) 0.026(4) -0.010(5)
C9_3 0.043(7) 0.141(14) 0.038(7) -0.001(8) 0.014(6) 0.004(8)
C10_3 0.048(7) 0.102(11) 0.041(7) 0.005(7) 0.020(6) -0.013(7)
O1_4 0.044(4) 0.051(5) 0.061(5) 0.010(4) 0.018(4) -0.004(4)
O2_4 0.032(4) 0.052(5) 0.059(5) -0.002(4) 0.010(4) -0.001(3)
O3_4 0.038(4) 0.042(4) 0.041(4) -0.003(3) 0.016(3) -0.003(3)
O4_4 0.037(4) 0.034(4) 0.043(4) 0.004(3) 0.013(3) -0.005(3)
C1_4 0.033(5) 0.045(6) 0.064(7) 0.005(5) 0.013(5) -0.007(5)
C2_4 0.032(5) 0.045(6) 0.065(6) 0.005(5) 0.011(4) -0.008(5)
C3_4 0.037(6) 0.075(8) 0.060(6) 0.008(6) 0.018(5) -0.003(6)
C4_4 0.036(5) 0.058(7) 0.052(6) 0.010(5) 0.010(5) -0.005(5)
C5_4 0.033(5) 0.039(5) 0.047(5) 0.001(4) 0.016(4) 0.001(4)
C6_4 0.038(6) 0.069(8) 0.057(6) -0.015(6) 0.012(5) -0.011(5)
C7_4 0.038(6) 0.068(8) 0.055(6) -0.001(6) 0.006(5) -0.002(6)
C8_4 0.039(5) 0.028(5) 0.043(6) 0.002(4) 0.008(4) 0.000(4)
C9_4 0.050(9) 0.175(18) 0.064(9) 0.034(11) 0.015(7) -0.009(10)
C10_4 0.041(8) 0.170(17) 0.057(8) -0.030(10) 0.005(7) -0.016(10)
O1_5 0.053(5) 0.040(4) 0.044(4) -0.002(3) 0.014(4) 0.008(3)
O2_5 0.039(4) 0.044(4) 0.050(4) 0.002(3) 0.021(3) -0.003(3)
O3_5 0.034(4) 0.062(4) 0.039(4) 0.002(3) 0.011(3) -0.003(3)
O4_5 0.046(4) 0.053(4) 0.030(3) 0.006(3) 0.019(3) 0.009(3)
C1_5 0.041(5) 0.046(5) 0.049(5) 0.001(5) 0.020(4) 0.008(4)
C2A_5 0.043(5) 0.042(4) 0.038(5) -0.003(4) 0.019(4) 0.003(4)
C3A_5 0.052(5) 0.044(5) 0.042(5) -0.004(4) 0.002(4) 0.007(4)
C4A_5 0.046(6) 0.044(5) 0.046(5) -0.003(4) 0.004(4) 0.008(4)
C5A_5 0.039(5) 0.051(5) 0.034(4) 0.002(4) 0.012(4) 0.003(5)
C6A_5 0.056(5) 0.055(6) 0.037(5) -0.004(5) 0.007(4) 0.010(5)
C7A_5 0.062(6) 0.049(5) 0.037(6) -0.006(5) 0.014(4) 0.007(5)
C9A_5 0.089(13) 0.055(9) 0.062(10) -0.014(8) -0.016(9) 0.004(9)
C10A_5 0.086(12) 0.058(9) 0.059(10) -0.022(8) -0.011(9) 0.022(9)
C2B_5 0.043(5) 0.042(4) 0.038(5) -0.003(4) 0.019(4) 0.003(4)
C3B_5 0.052(5) 0.044(5) 0.042(5) -0.004(4) 0.002(4) 0.007(4)
C4B_5 0.046(6) 0.044(5) 0.046(5) -0.003(4) 0.004(4) 0.008(4)
C5B_5 0.039(5) 0.051(5) 0.034(4) 0.002(4) 0.012(4) 0.003(5)
C6B_5 0.056(5) 0.055(6) 0.037(5) -0.004(5) 0.007(4) 0.010(5)
C7B_5 0.062(6) 0.049(5) 0.037(6) -0.006(5) 0.014(4) 0.007(5)
C9B_5 0.089(13) 0.055(9) 0.062(10) -0.014(8) -0.016(9) 0.004(9)
C10B_5 0.086(12) 0.058(9) 0.059(10) -0.022(8) -0.011(9) 0.022(9)
C8_5 0.038(5) 0.060(6) 0.034(5) 0.009(4) 0.021(4) 0.012(5)
O1_6 0.045(4) 0.031(4) 0.050(4) 0.003(3) 0.027(4) -0.001(3)
O2_6 0.041(4) 0.040(4) 0.042(4) 0.003(3) 0.026(3) -0.004(3)
O3_6 0.051(4) 0.035(4) 0.043(4) 0.004(3) 0.028(4) -0.007(3)
O4_6 0.042(4) 0.037(4) 0.034(4) 0.001(3) 0.019(3) -0.005(3)
C1_6 0.041(5) 0.031(5) 0.040(5) 0.008(4) 0.020(4) -0.007(4)
C2_6 0.046(6) 0.037(5) 0.041(5) 0.002(4) 0.024(4) -0.009(4)
C3_6 0.058(7) 0.040(5) 0.044(6) 0.001(4) 0.028(5) -0.009(5)
C4_6 0.050(6) 0.039(5) 0.043(6) 0.002(4) 0.025(5) -0.011(5)
C5_6 0.042(5) 0.041(5) 0.036(5) 0.004(4) 0.019(4) -0.010(4)
C6_6 0.047(6) 0.045(6) 0.053(6) 0.004(5) 0.032(5) -0.007(5)
C7_6 0.059(7) 0.043(6) 0.047(6) 0.005(5) 0.030(5) 0.000(5)
C8_6 0.025(5) 0.043(5) 0.039(5) 0.008(4) 0.024(4) -0.001(4)
C9_6 0.098(11) 0.041(7) 0.078(9) -0.004(6) 0.063(8) -0.013(7)
C10_6 0.101(11) 0.049(8) 0.089(10) 0.001(7) 0.073(9) -0.001(7)
S1_7 0.090(3) 0.077(3) 0.086(3) 0.012(2) 0.058(2) 0.010(2)
F1_7 0.125(10) 0.198(14) 0.117(10) -0.001(9) 0.029(8) 0.024(9)
F2_7 0.210(15) 0.216(15) 0.116(10) 0.010(9) 0.055(9) -0.114(12)
F3_7 0.203(14) 0.127(11) 0.134(11) -0.034(8) 0.065(10) 0.008(9)
O1_7 0.103(9) 0.107(10) 0.144(11) 0.019(8) 0.060(8) 0.037(8)
O2_7 0.160(12) 0.107(9) 0.111(9) 0.005(7) 0.104(9) -0.004(8)
O3_7 0.102(8) 0.108(9) 0.094(8) -0.008(6) 0.072(7) 0.005(7)
C1_7 0.134(11) 0.120(11) 0.084(9) -0.003(8) 0.062(8) -0.017(9)
S1_8 0.078(3) 0.056(2) 0.087(3) -0.0043(18) 0.051(2) 0.0014(18)
F1_8 0.161(12) 0.33(2) 0.149(13) 0.075(13) 0.054(10) 0.023(14)
F2_8 0.31(2) 0.133(11) 0.245(17) 0.075(10) 0.177(14) 0.054(12)
F3_8 0.210(14) 0.251(17) 0.201(14) 0.054(13) 0.154(13) 0.000(13)
O1_8 0.123(11) 0.190(16) 0.124(11) -0.028(11) 0.014(9) -0.066(11)
O2_8 0.151(13) 0.083(9) 0.242(17) -0.067(9) 0.100(12) -0.020(8)
O3_8 0.162(11) 0.172(13) 0.137(11) 0.079(9) 0.123(10) 0.099(10)
C1_8 0.152(12) 0.164(12) 0.107(10) 0.020(10) 0.090(9) 0.011(12)
S1_9 0.253(7) 0.107(4) 0.222(7) -0.013(4) 0.204(6) -0.020(5)
F1_9 0.240(15) 0.286(19) 0.207(14) 0.116(13) 0.065(13) -0.078(14)
F2_9 0.265(16) 0.28(2) 0.32(2) 0.030(16) 0.181(15) -0.042(15)
F3_9 0.38(2) 0.211(16) 0.303(18) -0.052(16) 0.130(16) -0.073(16)
O1_9 0.269(19) 0.27(2) 0.233(16) 0.090(15) 0.080(16) 0.045(17)
O2_9 0.198(13) 0.150(13) 0.219(15) 0.063(11) 0.177(12) 0.061(11)
O3_9 0.253(18) 0.110(11) 0.255(16) -0.095(12) 0.121(14) -0.007(12)
C1_9 0.240(12) 0.169(11) 0.202(12) -0.004(10) 0.165(10) -0.054(10)
S1_10 0.351(14) 0.355(16) 0.312(11) -0.001(12) 0.282(11) -0.035(13)
F1_10 0.51(3) 0.36(3) 0.34(3) -0.04(2) 0.31(2) -0.08(2)
F2_10 0.34(2) 0.51(3) 0.39(3) 0.07(3) 0.218(19) -0.09(2)
F3_10 0.41(3) 0.45(3) 0.33(2) 0.00(2) 0.28(2) -0.09(3)
O1_10 0.52(3) 0.29(3) 0.44(3) -0.01(2) 0.21(3) -0.02(3)
O2_10 0.31(2) 0.50(3) 0.41(2) 0.02(3) 0.309(18) -0.07(2)
O3_10 0.256(19) 0.28(2) 0.266(18) -0.065(17) 0.236(17) -0.064(17)
C1_10 0.389(19) 0.40(2) 0.305(15) 0.002(17) 0.282(16) -0.036(19)

loop_
_atom_type_symbol
_atom_type_description
_atom_type_scat_dispersion_real
_atom_type_scat_dispersion_imag
_atom_type_scat_source
C C 0.0181 0.0091 'International Tables Vol C Tables 4.2.6.8 and 6.1.1.4'
H H 0.0000 0.0000 'International Tables Vol C Tables 4.2.6.8 and 6.1.1.4'
O O 0.0492 0.0322 'International Tables Vol C Tables 4.2.6.8 and 6.1.1.4'
S S 0.3331 0.5567 'International Tables Vol C Tables 4.2.6.8 and 6.1.1.4'
Zr Zr -0.1862 2.2449 'International Tables Vol C Tables 4.2.6.8 and 6.1.1.4'
F F 0.0727 0.0534 'International Tables Vol C Tables 4.2.6.8 and 6.1.1.4'

loop_
_geom_angle_atom_site_label_1
_geom_angle_atom_site_label_2
_geom_angle_atom_site_label_3
_geom_angle
_geom_angle_site_symmetry_1
_geom_angle_site_symmetry_3
_geom_angle_publ_flag
O1 Zr1 O4 73.2(3) . . ?
O1 Zr1 O2 73.3(3) . . ?
O4 Zr1 O2 92.7(3) . . ?
O1 Zr1 O2_1 80.1(3) . . ?
O4 Zr1 O2_1 152.9(3) . . ?
O2 Zr1 O2_1 84.2(3) . . ?
O1 Zr1 O1_2 80.7(3) . . ?
O4 Zr1 O1_2 85.4(3) . . ?
O2 Zr1 O1_2 153.4(3) . . ?
O2_1 Zr1 O1_2 85.6(3) . . ?
O1 Zr1 C2 154.6(4) . . ?
O4 Zr1 C2 97.7(4) . . ?
O2 Zr1 C2 131.6(4) . . ?
O2_1 Zr1 C2 104.5(4) . . ?
O1_2 Zr1 C2 74.8(4) . . ?
O1 Zr1 C3 154.0(4) . . ?
O4 Zr1 C3 128.7(4) . . ?
O2 Zr1 C3 114.2(5) . . ?
O2_1 Zr1 C3 76.2(4) . . ?
O1_2 Zr1 C3 86.9(5) . . ?
C2 Zr1 C3 31.9(5) . . ?
O1 Zr1 C5 150.3(4) . . ?
O4 Zr1 C5 94.2(4) . . ?
O2 Zr1 C5 80.7(4) . . ?
O2_1 Zr1 C5 111.7(5) . . ?
O1_2 Zr1 C5 125.9(5) . . ?
C2 Zr1 C5 51.6(5) . . ?
C3 Zr1 C5 52.3(5) . . ?
O1 Zr1 C4 150.3(5) . . ?
O4 Zr1 C4 127.5(4) . . ?
O2 Zr1 C4 83.7(4) . . ?
O2_1 Zr1 C4 79.1(4) . . ?
O1_2 Zr1 C4 118.2(5) . . ?
C2 Zr1 C4 52.9(6) . . ?
C3 Zr1 C4 31.3(5) . . ?
C5 Zr1 C4 33.4(5) . . ?
O1 Zr1 C1 151.7(4) . . ?
O4 Zr1 C1 78.5(4) . . ?
O2 Zr1 C1 107.5(4) . . ?
O2_1 Zr1 C1 128.1(4) . . ?
O1_2 Zr1 C1 98.1(5) . . ?
C2 Zr1 C1 31.6(5) . . ?
C3 Zr1 C1 52.6(5) . . ?
C5 Zr1 C1 30.7(5) . . ?
C4 Zr1 C1 53.6(5) . . ?
O1 Zr1 Zr3 36.24(18) . . ?
O4 Zr1 Zr3 37.71(19) . . ?
O2 Zr1 Zr3 86.5(2) . . ?
O2_1 Zr1 Zr3 115.2(2) . . ?
O1_2 Zr1 Zr3 75.8(2) . . ?
C2 Zr1 Zr3 127.8(4) . . ?
C3 Zr1 Zr3 158.0(4) . . ?
C5 Zr1 Zr3 129.6(4) . . ?
C4 Zr1 Zr3 161.8(4) . . ?
C1 Zr1 Zr3 115.8(4) . . ?
O1 Zr1 Zr2 36.03(19) . . ?
O4 Zr1 Zr2 86.2(2) . . ?
O2 Zr1 Zr2 37.98(19) . . ?
O2_1 Zr1 Zr2 74.8(2) . . ?
O1_2 Zr1 Zr2 115.5(2) . . ?
C2 Zr1 Zr2 169.4(4) . . ?
C3 Zr1 Zr2 141.3(4) . . ?
C5 Zr1 Zr2 118.5(4) . . ?
C4 Zr1 Zr2 117.1(4) . . ?
C1 Zr1 Zr2 141.8(4) . . ?
Zr3 Zr1 Zr2 60.21(3) . . ?
O1 Zr2 O3 73.0(3) . . ?
O1 Zr2 O2 73.3(3) . . ?
O3 Zr2 O2 92.7(3) . . ?
O1 Zr2 O1_3 79.4(3) . . ?
O3 Zr2 O1_3 84.0(3) . . ?
O2 Zr2 O1_3 152.2(3) . . ?
O1 Zr2 O1_1 80.1(3) . . ?
O3 Zr2 O1_1 152.1(3) . . ?
O2 Zr2 O1_1 86.3(3) . . ?
O1_3 Zr2 O1_1 84.1(3) . . ?
O1 Zr2 C8 154.5(4) . . ?
O3 Zr2 C8 122.4(5) . . ?
O2 Zr2 C8 121.8(5) . . ?
O1_3 Zr2 C8 82.2(5) . . ?
O1_1 Zr2 C8 80.7(5) . . ?
O1 Zr2 C9 151.7(4) . . ?
O3 Zr2 C9 89.7(5) . . ?
O2 Zr2 C9 131.1(4) . . ?
O1_3 Zr2 C9 76.6(4) . . ?
O1_1 Zr2 C9 111.8(5) . . ?
C8 Zr2 C9 32.6(5) . . ?
O1 Zr2 C7 152.9(4) . . ?
O3 Zr2 C7 130.4(4) . . ?
O2 Zr2 C7 90.0(5) . . ?
O1_3 Zr2 C7 113.1(5) . . ?
O1_1 Zr2 C7 77.5(4) . . ?
C8 Zr2 C7 31.8(5) . . ?
C9 Zr2 C7 53.8(5) . . ?
O1 Zr2 C10 151.3(4) . . ?
O3 Zr2 C10 78.8(4) . . ?
O2 Zr2 C10 103.4(5) . . ?
O1_3 Zr2 C10 102.9(5) . . ?
O1_1 Zr2 C10 128.5(4) . . ?
C8 Zr2 C10 51.0(5) . . ?
C9 Zr2 C10 29.8(5) . . ?
C7 Zr2 C10 52.5(5) . . ?
O1 Zr2 C6 151.3(4) . . ?
O3 Zr2 C6 100.7(4) . . ?
O2 Zr2 C6 79.2(4) . . ?
O1_3 Zr2 C6 128.5(4) . . ?
O1_1 Zr2 C6 106.4(4) . . ?
C8 Zr2 C6 51.8(5) . . ?
C9 Zr2 C6 52.5(5) . . ?
C7 Zr2 C6 31.7(5) . . ?
C10 Zr2 C6 32.2(5) . . ?
O1 Zr2 Zr1 35.77(17) . . ?
O3 Zr2 Zr1 86.0(2) . . ?
O2 Zr2 Zr1 38.2(2) . . ?
O1_3 Zr2 Zr1 114.0(2) . . ?
O1_1 Zr2 Zr1 76.1(2) . . ?
C8 Zr2 Zr1 149.7(5) . . ?
C9 Zr2 Zr1 168.0(4) . . ?
C7 Zr2 Zr1 122.3(4) . . ?
C10 Zr2 Zr1 138.2(4) . . ?
C6 Zr2 Zr1 117.4(4) . . ?
O1 Zr2 Zr3 35.93(18) . . ?
O3 Zr2 Zr3 37.7(2) . . ?
O2 Zr2 Zr3 86.2(2) . . ?
O1_3 Zr2 Zr3 74.35(19) . . ?
O1_1 Zr2 Zr3 114.6(2) . . ?
C8 Zr2 Zr3 150.0(5) . . ?
C9 Zr2 Zr3 121.2(4) . . ?
C7 Zr2 Zr3 167.0(4) . . ?
C10 Zr2 Zr3 116.4(4) . . ?
C6 Zr2 Zr3 135.3(4) . . ?
Zr1 Zr2 Zr3 59.68(3) . . ?
O1 Zr3 O4 73.3(3) . . ?
O1 Zr3 O3 72.5(3) . . ?
O4 Zr3 O3 92.7(3) . . ?
O1 Zr3 O2_2 80.6(3) . . ?
O4 Zr3 O2_2 84.5(3) . . ?
O3 Zr3 O2_2 152.6(3) . . ?
O1 Zr3 O2_3 80.3(3) . . ?
O4 Zr3 O2_3 152.8(3) . . ?
O3 Zr3 O2_3 84.9(3) . . ?
O2_2 Zr3 O2_3 85.3(3) . . ?
O1 Zr3 C13 151.2(4) . . ?
O4 Zr3 C13 124.6(4) . . ?
O3 Zr3 C13 83.4(4) . . ?
O2_2 Zr3 C13 120.5(5) . . ?
O2_3 Zr3 C13 82.1(4) . . ?
O1 Zr3 C12 149.1(4) . . ?
O4 Zr3 C12 92.4(4) . . ?
O3 Zr3 C12 81.3(4) . . ?
O2_2 Zr3 C12 126.0(4) . . ?
O2_3 Zr3 C12 113.9(4) . . ?
C13 Zr3 C12 32.3(5) . . ?
O1 Zr3 C14 154.5(4) . . ?
O4 Zr3 C14 128.9(4) . . ?
O3 Zr3 C14 113.7(5) . . ?
O2_2 Zr3 C14 88.6(5) . . ?
O2_3 Zr3 C14 75.9(4) . . ?
C13 Zr3 C14 32.0(5) . . ?
C12 Zr3 C14 53.0(5) . . ?
O1 Zr3 C11 150.9(4) . . ?
O4 Zr3 C11 77.6(4) . . ?
O3 Zr3 C11 108.9(4) . . ?
O2_2 Zr3 C11 97.2(4) . . ?
O2_3 Zr3 C11 128.7(4) . . ?
C13 Zr3 C11 52.5(5) . . ?
C12 Zr3 C11 30.9(5) . . ?
C14 Zr3 C11 53.1(5) . . ?
O1 Zr3 C15 156.0(5) . . ?
O4 Zr3 C15 98.1(4) . . ?
O3 Zr3 C15 131.1(4) . . ?
O2_2 Zr3 C15 76.2(5) . . ?
O2_3 Zr3 C15 103.8(4) . . ?
C13 Zr3 C15 51.6(6) . . ?
C12 Zr3 C15 50.9(5) . . ?
C14 Zr3 C15 31.7(5) . . ?
C11 Zr3 C15 31.0(5) . . ?
O1 Zr3 Zr1 36.07(18) . . ?
O4 Zr3 Zr1 37.9(2) . . ?
O3 Zr3 Zr1 85.9(2) . . ?
O2_2 Zr3 Zr1 75.2(2) . . ?
O2_3 Zr3 Zr1 114.98(19) . . ?
C13 Zr3 Zr1 158.9(4) . . ?
C12 Zr3 Zr1 127.9(3) . . ?
C14 Zr3 Zr1 159.0(4) . . ?
C11 Zr3 Zr1 115.1(4) . . ?
C15 Zr3 Zr1 128.8(4) . . ?
O1 Zr3 Zr2 36.02(19) . . ?
O4 Zr3 Zr2 86.2(2) . . ?
O3 Zr3 Zr2 37.12(19) . . ?
O2_2 Zr3 Zr2 115.5(2) . . ?
O2_3 Zr3 Zr2 75.61(19) . . ?
C13 Zr3 Zr2 116.9(4) . . ?
C12 Zr3 Zr2 118.1(3) . . ?
C14 Zr3 Zr2 140.6(4) . . ?
C11 Zr3 Zr2 141.9(4) . . ?
C15 Zr3 Zr2 168.0(4) . . ?
Zr1 Zr3 Zr2 60.11(3) . . ?
O5 Zr4 O6 73.1(3) . . ?
O5 Zr4 O8 72.7(3) . . ?
O6 Zr4 O8 92.8(3) . . ?
O5 Zr4 O1_5 80.7(3) . . ?
O6 Zr4 O1_5 153.3(3) . . ?
O8 Zr4 O1_5 84.4(3) . . ?
O5 Zr4 O2_4 80.2(3) . . ?
O6 Zr4 O2_4 85.8(3) . . ?
O8 Zr4 O2_4 152.0(3) . . ?
O1_5 Zr4 O2_4 84.5(3) . . ?
O5 Zr4 C18 153.6(4) . . ?
O6 Zr4 C18 124.4(4) . . ?
O8 Zr4 C18 121.0(4) . . ?
O1_5 Zr4 C18 78.6(4) . . ?
O2_4 Zr4 C18 81.6(4) . . ?
O5 Zr4 C16 150.6(4) . . ?
O6 Zr4 C16 100.5(5) . . ?
O8 Zr4 C16 79.1(5) . . ?
O1_5 Zr4 C16 105.1(5) . . ?
O2_4 Zr4 C16 128.7(5) . . ?
C18 Zr4 C16 52.8(5) . . ?
O5 Zr4 C17 152.0(4) . . ?
O6 Zr4 C17 130.3(4) . . ?
O8 Zr4 C17 89.1(4) . . ?
O1_5 Zr4 C17 76.4(4) . . ?
O2_4 Zr4 C17 113.0(4) . . ?
C18 Zr4 C17 32.1(5) . . ?
C16 Zr4 C17 31.6(5) . . ?
O5 Zr4 C20 151.6(4) . . ?
O6 Zr4 C20 79.2(5) . . ?
O8 Zr4 C20 103.1(5) . . ?
O1_5 Zr4 C20 127.4(5) . . ?
O2_4 Zr4 C20 104.1(5) . . ?
C18 Zr4 C20 52.6(5) . . ?
C16 Zr4 C20 31.5(5) . . ?
C17 Zr4 C20 52.2(6) . . ?
O5 Zr4 C19 152.1(5) . . ?
O6 Zr4 C19 91.1(4) . . ?
O8 Zr4 C19 132.3(5) . . ?
O1_5 Zr4 C19 110.4(4) . . ?
O2_4 Zr4 C19 75.7(5) . . ?
C18 Zr4 C19 33.3(5) . . ?
C16 Zr4 C19 53.4(6) . . ?
C17 Zr4 C19 54.0(6) . . ?
C20 Zr4 C19 31.8(5) . . ?
O5 Zr4 Zr5 36.08(18) . . ?
O6 Zr4 Zr5 37.7(2) . . ?
O8 Zr4 Zr5 86.1(2) . . ?
O1_5 Zr4 Zr5 115.6(2) . . ?
O2_4 Zr4 Zr5 75.8(2) . . ?
C18 Zr4 Zr5 151.5(4) . . ?
C16 Zr4 Zr5 134.9(4) . . ?
C17 Zr4 Zr5 166.5(4) . . ?
C20 Zr4 Zr5 116.9(4) . . ?
C19 Zr4 Zr5 122.2(4) . . ?
O5 Zr4 Zr6 35.46(17) . . ?
O6 Zr4 Zr6 86.5(2) . . ?
O8 Zr4 Zr6 38.00(19) . . ?
O1_5 Zr4 Zr6 74.9(2) . . ?
O2_4 Zr4 Zr6 114.1(2) . . ?
C18 Zr4 Zr6 147.4(4) . . ?
C16 Zr4 Zr6 117.1(4) . . ?
C17 Zr4 Zr6 121.1(4) . . ?
C20 Zr4 Zr6 138.0(4) . . ?
C19 Zr4 Zr6 169.7(4) . . ?
Zr5 Zr4 Zr6 60.07(3) . . ?
O5 Zr5 O6 72.8(3) . . ?
O5 Zr5 O7 72.9(3) . . ?
O6 Zr5 O7 93.7(3) . . ?
O5 Zr5 O1_4 80.1(3) . . ?
O6 Zr5 O1_4 84.6(3) . . ?
O7 Zr5 O1_4 152.1(3) . . ?
O5 Zr5 O4_2 80.9(3) . . ?
O6 Zr5 O4_2 152.7(3) . . ?
O7 Zr5 O4_2 85.4(3) . . ?
O1_4 Zr5 O4_2 83.7(3) . . ?
O5 Zr5 C25 150.1(5) . . ?
O6 Zr5 C25 79.8(5) . . ?
O7 Zr5 C25 97.6(5) . . ?
O1_4 Zr5 C25 109.5(5) . . ?
O4_2 Zr5 C25 127.4(5) . . ?
O5 Zr5 C23 153.8(5) . . ?
O6 Zr5 C23 132.0(5) . . ?
O7 Zr5 C23 94.4(5) . . ?
O1_4 Zr5 C23 107.4(5) . . ?
O4_2 Zr5 C23 75.2(5) . . ?
C25 Zr5 C23 52.3(6) . . ?
O5 Zr5 C22 154.7(4) . . ?
O6 Zr5 C22 116.5(5) . . ?
O7 Zr5 C22 126.8(5) . . ?
O1_4 Zr5 C22 77.7(5) . . ?
O4_2 Zr5 C22 84.8(5) . . ?
C25 Zr5 C22 51.8(6) . . ?
C23 Zr5 C22 32.7(6) . . ?
O5 Zr5 C21 152.1(5) . . ?
O6 Zr5 C21 86.5(5) . . ?
O7 Zr5 C21 128.4(5) . . ?
O1_4 Zr5 C21 79.4(5) . . ?
O4_2 Zr5 C21 115.3(5) . . ?
C25 Zr5 C21 31.7(5) . . ?
C23 Zr5 C21 52.5(6) . . ?
C22 Zr5 C21 30.6(6) . . ?
O5 Zr5 C24 150.8(5) . . ?
O6 Zr5 C24 104.3(5) . . ?
O7 Zr5 C24 78.5(5) . . ?
O1_4 Zr5 C24 129.0(5) . . ?
O4_2 Zr5 C24 102.3(5) . . ?
C25 Zr5 C24 30.3(5) . . ?
C23 Zr5 C24 32.8(6) . . ?
C22 Zr5 C24 53.1(6) . . ?
C21 Zr5 C24 51.9(6) . . ?
O5 Zr5 Zr4 35.71(18) . . ?
O6 Zr5 Zr4 37.8(2) . . ?
O7 Zr5 Zr4 86.6(2) . . ?
O1_4 Zr5 Zr4 75.0(2) . . ?
O4_2 Zr5 Zr4 115.0(2) . . ?
C25 Zr5 Zr4 117.5(5) . . ?
C23 Zr5 Zr4 169.8(4) . . ?
C22 Zr5 Zr4 143.7(5) . . ?
C21 Zr5 Zr4 119.5(5) . . ?
C24 Zr5 Zr4 138.4(5) . . ?
O5 Zr5 Zr6 35.62(17) . . ?
O6 Zr5 Zr6 86.6(2) . . ?
O7 Zr5 Zr6 37.9(2) . . ?
O1_4 Zr5 Zr6 114.3(2) . . ?
O4_2 Zr5 Zr6 75.9(2) . . ?
C25 Zr5 Zr6 132.5(4) . . ?
C23 Zr5 Zr6 125.4(4) . . ?
C22 Zr5 Zr6 155.6(5) . . ?
C21 Zr5 Zr6 164.0(4) . . ?
C24 Zr5 Zr6 116.4(4) . . ?
Zr4 Zr5 Zr6 60.06(3) . . ?
O5 Zr6 O7 73.2(3) . . ?
O5 Zr6 O8 72.6(3) . . ?
O7 Zr6 O8 92.6(3) . . ?
O5 Zr6 O3_2 80.7(3) . . ?
O7 Zr6 O3_2 83.9(3) . . ?
O8 Zr6 O3_2 153.0(3) . . ?
O5 Zr6 O2_5 80.7(3) . . ?
O7 Zr6 O2_5 153.0(3) . . ?
O8 Zr6 O2_5 86.1(3) . . ?
O3_2 Zr6 O2_5 85.1(3) . . ?
O5 Zr6 C26 154.5(5) . . ?
O7 Zr6 C26 121.7(5) . . ?
O8 Zr6 C26 122.9(5) . . ?
O3_2 Zr6 C26 80.6(5) . . ?
O2_5 Zr6 C26 80.5(5) . . ?
O5 Zr6 C30 152.9(4) . . ?
O7 Zr6 C30 130.8(5) . . ?
O8 Zr6 C30 91.5(5) . . ?
O3_2 Zr6 C30 111.1(5) . . ?
O2_5 Zr6 C30 76.2(4) . . ?
C26 Zr6 C30 31.5(5) . . ?
O5 Zr6 C29 150.3(5) . . ?
O7 Zr6 C29 101.2(5) . . ?
O8 Zr6 C29 78.7(5) . . ?
O3_2 Zr6 C29 128.3(5) . . ?
O2_5 Zr6 C29 105.0(5) . . ?
C26 Zr6 C29 52.8(6) . . ?
C30 Zr6 C29 32.5(5) . . ?
O5 Zr6 C27 152.9(5) . . ?
O7 Zr6 C27 90.4(5) . . ?
O8 Zr6 C27 130.9(5) . . ?
O3_2 Zr6 C27 76.1(5) . . ?
O2_5 Zr6 C27 110.8(5) . . ?
C26 Zr6 C27 31.3(5) . . ?
C30 Zr6 C27 52.3(6) . . ?
C29 Zr6 C27 52.7(6) . . ?
O5 Zr6 C28 150.9(5) . . ?
O7 Zr6 C28 78.7(5) . . ?
O8 Zr6 C28 101.8(5) . . ?
O3_2 Zr6 C28 103.7(5) . . ?
O2_5 Zr6 C28 128.0(5) . . ?
C26 Zr6 C28 51.9(6) . . ?
C30 Zr6 C28 52.5(6) . . ?
C29 Zr6 C28 31.8(5) . . ?
C27 Zr6 C28 31.5(5) . . ?
O5 Zr6 Zr4 35.40(18) . . ?
O7 Zr6 Zr4 86.4(2) . . ?
O8 Zr6 Zr4 38.0(2) . . ?
O3_2 Zr6 Zr4 115.0(2) . . ?
O2_5 Zr6 Zr4 76.0(2) . . ?
C26 Zr6 Zr4 150.2(4) . . ?
C30 Zr6 Zr4 122.9(4) . . ?
C29 Zr6 Zr4 116.7(4) . . ?
C27 Zr6 Zr4 168.1(4) . . ?
C28 Zr6 Zr4 136.7(4) . . ?
O5 Zr6 Zr5 35.93(18) . . ?
O7 Zr6 Zr5 37.9(2) . . ?
O8 Zr6 Zr5 85.9(2) . . ?
O3_2 Zr6 Zr5 74.9(2) . . ?
O2_5 Zr6 Zr5 115.2(2) . . ?
C26 Zr6 Zr5 149.2(4) . . ?
C30 Zr6 Zr5 168.0(4) . . ?
C29 Zr6 Zr5 135.7(4) . . ?
C27 Zr6 Zr5 122.2(4) . . ?
C28 Zr6 Zr5 116.6(4) . . ?
Zr4 Zr6 Zr5 59.86(3) . . ?
O9 Zr7 O10 73.2(3) . . ?
O9 Zr7 O12 72.4(3) . . ?
O10 Zr7 O12 93.9(3) . . ?
O9 Zr7 O3_4 80.4(3) . . ?
O10 Zr7 O3_4 152.5(3) . . ?
O12 Zr7 O3_4 85.0(3) . . ?
O9 Zr7 O2_6 81.0(3) . . ?
O10 Zr7 O2_6 85.4(3) . . ?
O12 Zr7 O2_6 152.3(3) . . ?
O3_4 Zr7 O2_6 83.2(3) . . ?
O9 Zr7 C33 154.0(5) . . ?
O10 Zr7 C33 91.9(5) . . ?
O12 Zr7 C33 131.1(5) . . ?
O3_4 Zr7 C33 109.4(5) . . ?
O2_6 Zr7 C33 76.6(5) . . ?
O9 Zr7 C32 156.2(4) . . ?
O10 Zr7 C32 123.6(5) . . ?
O12 Zr7 C32 118.7(5) . . ?
O3_4 Zr7 C32 79.8(4) . . ?
O2_6 Zr7 C32 83.6(5) . . ?
C33 Zr7 C32 31.8(5) . . ?
O9 Zr7 C35 149.7(4) . . ?
O10 Zr7 C35 97.2(5) . . ?
O12 Zr7 C35 79.9(4) . . ?
O3_4 Zr7 C35 109.5(5) . . ?
O2_6 Zr7 C35 127.7(4) . . ?
C33 Zr7 C35 51.2(6) . . ?
C32 Zr7 C35 51.7(6) . . ?
O9 Zr7 C34 150.1(4) . . ?
O10 Zr7 C34 77.4(4) . . ?
O12 Zr7 C34 105.0(5) . . ?
O3_4 Zr7 C34 129.5(4) . . ?
O2_6 Zr7 C34 101.9(5) . . ?
C33 Zr7 C34 30.5(5) . . ?
C32 Zr7 C34 51.6(6) . . ?
C35 Zr7 C34 31.2(5) . . ?
O9 Zr7 C31 152.4(4) . . ?
O10 Zr7 C31 128.1(5) . . ?
O12 Zr7 C31 87.3(5) . . ?
O3_4 Zr7 C31 79.3(5) . . ?
O2_6 Zr7 C31 114.8(5) . . ?
C33 Zr7 C31 52.6(6) . . ?
C32 Zr7 C31 31.7(6) . . ?
C35 Zr7 C31 32.0(5) . . ?
C34 Zr7 C31 52.6(6) . . ?
O9 Zr7 Zr8 35.73(18) . . ?
O10 Zr7 Zr8 38.19(18) . . ?
O12 Zr7 Zr8 86.7(2) . . ?
O3_4 Zr7 Zr8 114.45(19) . . ?
O2_6 Zr7 Zr8 75.68(18) . . ?
C33 Zr7 Zr8 123.8(5) . . ?
C32 Zr7 Zr8 152.7(5) . . ?
C35 Zr7 Zr8 132.4(4) . . ?
C34 Zr7 Zr8 115.5(4) . . ?
C31 Zr7 Zr8 164.4(4) . . ?
O9 Zr7 Zr9 35.28(18) . . ?
O10 Zr7 Zr9 86.69(18) . . ?
O12 Zr7 Zr9 37.75(19) . . ?
O3_4 Zr7 Zr9 75.66(19) . . ?
O2_6 Zr7 Zr9 114.71(19) . . ?
C33 Zr7 Zr9 168.5(4) . . ?
C32 Zr7 Zr9 146.9(5) . . ?
C35 Zr7 Zr9 117.5(4) . . ?
C34 Zr7 Zr9 138.6(4) . . ?
C31 Zr7 Zr9 120.3(4) . . ?
Zr8 Zr7 Zr9 59.96(3) . . ?
O9 Zr8 O11 72.5(3) . . ?
O9 Zr8 O10 72.7(3) . . ?
O11 Zr8 O10 93.3(3) . . ?
O9 Zr8 O1_6 80.2(3) . . ?
O11 Zr8 O1_6 151.9(3) . . ?
O10 Zr8 O1_6 84.6(3) . . ?
O9 Zr8 O4_1 81.1(3) . . ?
O11 Zr8 O4_1 84.6(3) . . ?
O10 Zr8 O4_1 153.0(3) . . ?
O1_6 Zr8 O4_1 84.9(3) . . ?
O9 Zr8 C40 153.7(4) . . ?
O11 Zr8 C40 118.4(4) . . ?
O10 Zr8 C40 126.7(4) . . ?
O1_6 Zr8 C40 84.1(4) . . ?
O4_1 Zr8 C40 76.7(4) . . ?
O9 Zr8 C39 151.7(4) . . ?
O11 Zr8 C39 87.3(4) . . ?
O10 Zr8 C39 129.3(4) . . ?
O1_6 Zr8 C39 115.6(4) . . ?
O4_1 Zr8 C39 77.5(4) . . ?
C40 Zr8 C39 31.7(4) . . ?
O9 Zr8 C36 153.1(3) . . ?
O11 Zr8 C36 133.0(4) . . ?
O10 Zr8 C36 94.5(4) . . ?
O1_6 Zr8 C36 75.0(4) . . ?
O4_1 Zr8 C36 106.6(4) . . ?
C40 Zr8 C36 32.4(4) . . ?
C39 Zr8 C36 53.2(4) . . ?
O9 Zr8 C38 150.1(4) . . ?
O11 Zr8 C38 79.9(4) . . ?
O10 Zr8 C38 98.0(4) . . ?
O1_6 Zr8 C38 128.1(4) . . ?
O4_1 Zr8 C38 108.0(4) . . ?
C40 Zr8 C38 53.1(5) . . ?
C39 Zr8 C38 32.4(4) . . ?
C36 Zr8 C38 53.1(5) . . ?
O9 Zr8 C37 151.3(4) . . ?
O11 Zr8 C37 105.6(4) . . ?
O10 Zr8 C37 78.9(4) . . ?
O1_6 Zr8 C37 101.5(4) . . ?
O4_1 Zr8 C37 127.6(4) . . ?
C40 Zr8 C37 52.9(5) . . ?
C39 Zr8 C37 52.6(5) . . ?
C36 Zr8 C37 32.2(4) . . ?
C38 Zr8 C37 31.3(4) . . ?
O9 Zr8 Zr7 35.62(18) . . ?
O11 Zr8 Zr7 86.4(2) . . ?
O10 Zr8 Zr7 37.85(18) . . ?
O1_6 Zr8 Zr7 74.83(19) . . ?
O4_1 Zr8 Zr7 115.2(2) . . ?
C40 Zr8 Zr7 154.2(3) . . ?
C39 Zr8 Zr7 165.1(3) . . ?
C36 Zr8 Zr7 124.9(3) . . ?
C38 Zr8 Zr7 132.9(3) . . ?
C37 Zr8 Zr7 116.6(3) . . ?
O9 Zr8 Zr9 35.56(17) . . ?
O11 Zr8 Zr9 37.7(2) . . ?
O10 Zr8 Zr9 86.68(19) . . ?
O1_6 Zr8 Zr9 114.2(2) . . ?
O4_1 Zr8 Zr9 75.18(19) . . ?
C40 Zr8 Zr9 144.5(3) . . ?
C39 Zr8 Zr9 119.6(3) . . ?
C36 Zr8 Zr9 170.7(3) . . ?
C38 Zr8 Zr9 117.6(4) . . ?
C37 Zr8 Zr9 140.0(4) . . ?
Zr7 Zr8 Zr9 60.24(3) . . ?
O9 Zr9 O11 72.7(3) . . ?
O9 Zr9 O12 72.5(3) . . ?
O11 Zr9 O12 93.5(3) . . ?
O9 Zr9 O4_4 79.6(3) . . ?
O11 Zr9 O4_4 151.7(3) . . ?
O12 Zr9 O4_4 84.0(3) . . ?
O9 Zr9 O3_1 81.2(3) . . ?
O11 Zr9 O3_1 85.0(3) . . ?
O12 Zr9 O3_1 152.8(3) . . ?
O4_4 Zr9 O3_1 84.7(3) . . ?
O9 Zr9 C44 154.1(3) . . ?
O11 Zr9 C44 119.2(4) . . ?
O12 Zr9 C44 125.7(4) . . ?
O4_4 Zr9 C44 83.9(4) . . ?
O3_1 Zr9 C44 77.4(3) . . ?
O9 Zr9 C43 151.5(4) . . ?
O11 Zr9 C43 87.8(4) . . ?
O12 Zr9 C43 130.7(3) . . ?
O4_4 Zr9 C43 115.1(4) . . ?
O3_1 Zr9 C43 76.5(3) . . ?
C44 Zr9 C43 31.7(4) . . ?
O9 Zr9 C41 151.1(3) . . ?
O11 Zr9 C41 105.2(4) . . ?
O12 Zr9 C41 78.9(3) . . ?
O4_4 Zr9 C41 102.0(4) . . ?
O3_1 Zr9 C41 127.7(3) . . ?
C44 Zr9 C41 52.5(4) . . ?
C43 Zr9 C41 53.5(4) . . ?
O9 Zr9 C42 150.4(4) . . ?
O11 Zr9 C42 79.5(4) . . ?
O12 Zr9 C42 99.7(3) . . ?
O4_4 Zr9 C42 128.8(4) . . ?
O3_1 Zr9 C42 106.6(3) . . ?
C44 Zr9 C42 52.4(4) . . ?
C43 Zr9 C42 32.2(4) . . ?
C41 Zr9 C42 32.4(4) . . ?
O9 Zr9 C45 153.7(4) . . ?
O11 Zr9 C45 132.0(4) . . ?
O12 Zr9 C45 94.5(4) . . ?
O4_4 Zr9 C45 76.3(4) . . ?
O3_1 Zr9 C45 106.7(3) . . ?
C44 Zr9 C45 31.2(4) . . ?
C43 Zr9 C45 52.6(5) . . ?
C41 Zr9 C45 31.8(4) . . ?
C42 Zr9 C45 52.6(4) . . ?
O9 Zr9 Zr8 35.62(18) . . ?
O11 Zr9 Zr8 37.93(19) . . ?
O12 Zr9 Zr8 86.7(2) . . ?
O4_4 Zr9 Zr8 113.77(19) . . ?
O3_1 Zr9 Zr8 75.44(19) . . ?
C44 Zr9 Zr8 145.7(3) . . ?
C43 Zr9 Zr8 119.9(3) . . ?
C41 Zr9 Zr8 139.7(3) . . ?
C42 Zr9 Zr8 117.4(3) . . ?
C45 Zr9 Zr8 170.0(3) . . ?
O9 Zr9 Zr7 35.24(18) . . ?
O11 Zr9 Zr7 86.11(19) . . ?
O12 Zr9 Zr7 37.9(2) . . ?
O4_4 Zr9 Zr7 74.6(2) . . ?
O3_1 Zr9 Zr7 114.99(18) . . ?
C44 Zr9 Zr7 153.5(3) . . ?
C43 Zr9 Zr7 166.4(3) . . ?
C41 Zr9 Zr7 116.8(3) . . ?
C42 Zr9 Zr7 134.3(3) . . ?
C45 Zr9 Zr7 125.6(3) . . ?
Zr8 Zr9 Zr7 59.80(3) . . ?
O13 Zr10 O16 73.3(3) . . ?
O13 Zr10 O14 73.4(3) . . ?
O16 Zr10 O14 92.7(3) . . ?
O13 Zr10 O4_5 80.4(3) . . ?
O16 Zr10 O4_5 153.3(3) . . ?
O14 Zr10 O4_5 83.9(3) . . ?
O13 Zr10 O4_6 80.8(2) . . ?
O16 Zr10 O4_6 85.7(3) . . ?
O14 Zr10 O4_6 153.5(3) . . ?
O4_5 Zr10 O4_6 85.7(3) . . ?
O13 Zr10 C49 151.7(4) . . ?
O16 Zr10 C49 127.0(4) . . ?
O14 Zr10 C49 85.0(4) . . ?
O4_5 Zr10 C49 79.2(4) . . ?
O4_6 Zr10 C49 116.9(4) . . ?
O13 Zr10 C50 148.6(4) . . ?
O16 Zr10 C50 96.2(4) . . ?
O14 Zr10 C50 77.7(4) . . ?
O4_5 Zr10 C50 108.8(4) . . ?
O4_6 Zr10 C50 128.8(4) . . ?
C49 Zr10 C50 31.6(4) . . ?
O13 Zr10 C48 154.6(4) . . ?
O16 Zr10 C48 126.3(4) . . ?
O14 Zr10 C48 116.8(4) . . ?
O4_5 Zr10 C48 77.9(4) . . ?
O4_6 Zr10 C48 84.6(4) . . ?
C49 Zr10 C48 32.4(4) . . ?
C50 Zr10 C48 53.5(5) . . ?
O13 Zr10 C46 151.7(4) . . ?
O16 Zr10 C46 78.6(4) . . ?
O14 Zr10 C46 105.1(4) . . ?
O4_5 Zr10 C46 127.9(4) . . ?
O4_6 Zr10 C46 100.5(3) . . ?
C49 Zr10 C46 51.6(5) . . ?
C50 Zr10 C46 32.1(4) . . ?
C48 Zr10 C46 51.9(4) . . ?
O13 Zr10 C47 154.7(3) . . ?
O16 Zr10 C47 95.1(4) . . ?
O14 Zr10 C47 130.5(3) . . ?
O4_5 Zr10 C47 107.2(4) . . ?
O4_6 Zr10 C47 75.9(3) . . ?
C49 Zr10 C47 52.2(4) . . ?
C50 Zr10 C47 52.9(4) . . ?
C48 Zr10 C47 31.4(4) . . ?
C46 Zr10 C47 30.9(4) . . ?
O13 Zr10 Zr12 36.21(18) . . ?
O16 Zr10 Zr12 37.90(18) . . ?
O14 Zr10 Zr12 86.9(2) . . ?
O4_5 Zr10 Zr12 115.40(19) . . ?
O4_6 Zr10 Zr12 75.67(19) . . ?
C49 Zr10 Zr12 162.4(3) . . ?
C50 Zr10 Zr12 131.1(4) . . ?
C48 Zr10 Zr12 154.8(3) . . ?
C46 Zr10 Zr12 116.3(3) . . ?
C47 Zr10 Zr12 125.9(3) . . ?
O13 Zr10 Zr11 36.01(17) . . ?
O16 Zr10 Zr11 85.98(19) . . ?
O14 Zr10 Zr11 38.03(19) . . ?
O4_5 Zr10 Zr11 75.1(2) . . ?
O4_6 Zr10 Zr11 115.55(18) . . ?
C49 Zr10 Zr11 118.6(3) . . ?
C50 Zr10 Zr11 115.7(3) . . ?
C48 Zr10 Zr11 144.5(3) . . ?
C46 Zr10 Zr11 139.5(3) . . ?
C47 Zr10 Zr11 168.5(3) . . ?
Zr12 Zr10 Zr11 60.23(3) . . ?
O13 Zr11 O15 73.3(3) . . ?
O13 Zr11 O14 73.8(3) . . ?
O15 Zr11 O14 92.7(3) . . ?
O13 Zr11 O4_3 79.4(3) . . ?
O15 Zr11 O4_3 86.3(3) . . ?
O14 Zr11 O4_3 152.2(3) . . ?
O13 Zr11 O3_5 80.5(3) . . ?
O15 Zr11 O3_5 153.3(3) . . ?
O14 Zr11 O3_5 84.7(3) . . ?
O4_3 Zr11 O3_5 83.9(3) . . ?
O13 Zr11 C51 152.6(5) . . ?
O15 Zr11 C51 124.0(5) . . ?
O14 Zr11 C51 83.6(4) . . ?
O4_3 Zr11 C51 119.6(4) . . ?
O3_5 Zr11 C51 82.2(5) . . ?
O13 Zr11 C52 154.8(5) . . ?
O15 Zr11 C52 127.2(6) . . ?
O14 Zr11 C52 114.8(5) . . ?
O4_3 Zr11 C52 87.0(4) . . ?
O3_5 Zr11 C52 77.0(5) . . ?
C51 Zr11 C52 32.6(5) . . ?
O13 Zr11 C55 150.0(4) . . ?
O15 Zr11 C55 92.4(5) . . ?
O14 Zr11 C55 80.8(4) . . ?
O4_3 Zr11 C55 126.9(4) . . ?
O3_5 Zr11 C55 113.3(5) . . ?
C51 Zr11 C55 31.7(5) . . ?
C52 Zr11 C55 52.9(6) . . ?
O13 Zr11 C53 154.6(4) . . ?
O15 Zr11 C53 96.0(5) . . ?
O14 Zr11 C53 130.7(4) . . ?
O4_3 Zr11 C53 76.9(4) . . ?
O3_5 Zr11 C53 105.8(6) . . ?
C51 Zr11 C53 51.8(6) . . ?
C52 Zr11 C53 31.9(6) . . ?
C55 Zr11 C53 50.4(5) . . ?
O13 Zr11 C54 150.3(5) . . ?
O15 Zr11 C54 77.1(5) . . ?
O14 Zr11 C54 108.0(5) . . ?
O4_3 Zr11 C54 98.8(5) . . ?
O3_5 Zr11 C54 129.0(5) . . ?
C51 Zr11 C54 52.1(6) . . ?
C52 Zr11 C54 52.5(7) . . ?
C55 Zr11 C54 30.9(5) . . ?
C53 Zr11 C54 30.0(5) . . ?
O13 Zr11 Zr10 36.34(18) . . ?
O15 Zr11 Zr10 86.0(2) . . ?
O14 Zr11 Zr10 38.08(19) . . ?
O4_3 Zr11 Zr10 114.30(19) . . ?
O3_5 Zr11 Zr10 75.6(2) . . ?
C51 Zr11 Zr10 118.2(4) . . ?
C52 Zr11 Zr10 142.8(5) . . ?
C55 Zr11 Zr10 118.5(4) . . ?
C53 Zr11 Zr10 168.7(4) . . ?
C54 Zr11 Zr10 141.7(4) . . ?
O13 Zr11 Zr12 35.69(18) . . ?
O15 Zr11 Zr12 38.3(2) . . ?
O14 Zr11 Zr12 86.5(2) . . ?
O4_3 Zr11 Zr12 75.64(19) . . ?
O3_5 Zr11 Zr12 115.1(2) . . ?
C51 Zr11 Zr12 159.2(4) . . ?
C52 Zr11 Zr12 157.1(5) . . ?
C55 Zr11 Zr12 128.4(4) . . ?
C53 Zr11 Zr12 127.1(5) . . ?
C54 Zr11 Zr12 114.9(5) . . ?
Zr10 Zr11 Zr12 59.75(3) . . ?
O13 Zr12 O16 73.6(3) . . ?
O13 Zr12 O15 72.8(3) . . ?
O16 Zr12 O15 91.6(3) . . ?
O13 Zr12 O3_6 80.4(3) . . ?
O16 Zr12 O3_6 85.3(3) . . ?
O15 Zr12 O3_6 152.8(3) . . ?
O13 Zr12 O3_3 78.8(3) . . ?
O16 Zr12 O3_3 151.9(3) . . ?
O15 Zr12 O3_3 85.0(3) . . ?
O3_6 Zr12 O3_3 85.2(3) . . ?
O13 Zr12 C58 151.0(4) . . ?
O16 Zr12 C58 87.7(4) . . ?
O15 Zr12 C58 86.1(4) . . ?
O3_6 Zr12 C58 120.7(5) . . ?
O3_3 Zr12 C58 119.7(4) . . ?
O13 Zr12 C59 151.9(4) . . ?
O16 Zr12 C59 79.6(4) . . ?
O15 Zr12 C59 116.7(5) . . ?
O3_6 Zr12 C59 89.4(5) . . ?
O3_3 Zr12 C59 126.6(4) . . ?
C58 Zr12 C59 31.7(5) . . ?
O13 Zr12 C57 152.0(4) . . ?
O16 Zr12 C57 119.3(4) . . ?
O15 Zr12 C57 81.7(5) . . ?
O3_6 Zr12 C57 123.2(5) . . ?
O3_3 Zr12 C57 87.8(4) . . ?
C58 Zr12 C57 31.9(5) . . ?
C59 Zr12 C57 52.4(5) . . ?
O13 Zr12 C60 154.2(4) . . ?
O16 Zr12 C60 104.6(5) . . ?
O15 Zr12 C60 132.8(4) . . ?
O3_6 Zr12 C60 73.8(4) . . ?
O3_3 Zr12 C60 98.0(5) . . ?
C58 Zr12 C60 51.5(5) . . ?
C59 Zr12 C60 30.9(5) . . ?
C57 Zr12 C60 51.6(6) . . ?
O13 Zr12 C56 155.0(4) . . ?
O16 Zr12 C56 130.5(4) . . ?
O15 Zr12 C56 108.7(5) . . ?
O3_6 Zr12 C56 93.6(5) . . ?
O3_3 Zr12 C56 76.5(4) . . ?
C58 Zr12 C56 51.0(5) . . ?
C59 Zr12 C56 50.9(5) . . ?
C57 Zr12 C56 30.6(5) . . ?
C60 Zr12 C56 30.6(5) . . ?
O13 Zr12 Zr10 36.55(17) . . ?
O16 Zr12 Zr10 37.82(19) . . ?
O15 Zr12 Zr10 85.9(2) . . ?
O3_6 Zr12 Zr10 75.13(19) . . ?
O3_3 Zr12 Zr10 114.1(2) . . ?
C58 Zr12 Zr10 124.5(4) . . ?
C59 Zr12 Zr10 115.5(4) . . ?
C57 Zr12 Zr10 153.7(4) . . ?
C60 Zr12 Zr10 132.6(4) . . ?
C56 Zr12 Zr10 163.2(4) . . ?
O13 Zr12 Zr11 35.69(17) . . ?
O16 Zr12 Zr11 85.7(2) . . ?
O15 Zr12 Zr11 37.8(2) . . ?
O3_6 Zr12 Zr11 115.0(2) . . ?
O3_3 Zr12 Zr11 74.5(2) . . ?
C58 Zr12 Zr11 123.0(4) . . ?
C59 Zr12 Zr11 150.4(4) . . ?
C57 Zr12 Zr11 117.0(4) . . ?
C60 Zr12 Zr11 167.3(4) . . ?
C56 Zr12 Zr11 136.8(4) . . ?
Zr10 Zr12 Zr11 60.02(3) . . ?
Zr1 O1 Zr3 107.7(3) . . ?
Zr1 O1 Zr2 108.2(3) . . ?
Zr3 O1 Zr2 108.1(3) . . ?
Zr2 O2 Zr1 103.8(3) . . ?
Zr2 O2 H2O 128.1 . . ?
Zr1 O2 H2O 128.1 . . ?
Zr2 O3 Zr3 105.2(3) . . ?
Zr2 O3 H3O 127.4 . . ?
Zr3 O3 H3O 127.4 . . ?
Zr3 O4 Zr1 104.4(3) . . ?
Zr3 O4 H4O 127.8 . . ?
Zr1 O4 H4O 127.8 . . ?
Zr4 O5 Zr6 109.1(3) . . ?
Zr4 O5 Zr5 108.2(3) . . ?
Zr6 O5 Zr5 108.4(3) . . ?
Zr5 O6 Zr4 104.5(3) . . ?
Zr5 O6 H6O 127.7 . . ?
Zr4 O6 H6O 127.7 . . ?
Zr5 O7 Zr6 104.2(3) . . ?
Zr5 O7 H7O 127.9 . . ?
Zr6 O7 H7O 127.9 . . ?
Zr4 O8 Zr6 104.0(3) . . ?
Zr4 O8 H8O 128.0 . . ?
Zr6 O8 H8O 128.0 . . ?
Zr7 O9 Zr9 109.5(3) . . ?
Zr7 O9 Zr8 108.7(3) . . ?
Zr9 O9 Zr8 108.8(3) . . ?
Zr7 O10 Zr8 104.0(3) . . ?
Zr7 O10 H10O 128.0 . . ?
Zr8 O10 H10O 128.0 . . ?
Zr9 O11 Zr8 104.3(3) . . ?
Zr9 O11 H11O 127.8 . . ?
Zr8 O11 H11O 127.8 . . ?
Zr9 O12 Zr7 104.3(3) . . ?
Zr9 O12 H12O 127.8 . . ?
Zr7 O12 H12O 127.8 . . ?
Zr12 O13 Zr11 108.6(3) . . ?
Zr12 O13 Zr10 107.2(3) . . ?
Zr11 O13 Zr10 107.6(3) . . ?
Zr11 O14 Zr10 103.9(3) . . ?
Zr11 O14 H14O 128.1 . . ?
Zr10 O14 H14O 128.1 . . ?
Zr11 O15 Zr12 104.0(3) . . ?
Zr11 O15 H15O 128.0 . . ?
Zr12 O15 H15O 128.0 . . ?
Zr10 O16 Zr12 104.3(3) . . ?
Zr10 O16 H16O 127.9 . . ?
Zr12 O16 H16O 127.9 . . ?
C5 C1 C2 107.1(16) . . ?
C5 C1 Zr1 73.9(8) . . ?
C2 C1 Zr1 72.5(8) . . ?
C5 C1 H1 126.4 . . ?
C2 C1 H1 126.4 . . ?
Zr1 C1 H1 119.1 . . ?
C3 C2 C1 109.0(16) . . ?
C3 C2 Zr1 74.5(8) . . ?
C1 C2 Zr1 75.9(8) . . ?
C3 C2 H2 125.5 . . ?
C1 C2 H2 125.5 . . ?
Zr1 C2 H2 116.1 . . ?
C2 C3 C4 110.0(15) . . ?
C2 C3 Zr1 73.6(8) . . ?
C4 C3 Zr1 75.4(8) . . ?
C2 C3 H3 125.0 . . ?
C4 C3 H3 125.0 . . ?
Zr1 C3 H3 117.8 . . ?
C3 C4 C5 103.9(16) . . ?
C3 C4 Zr1 73.3(8) . . ?
C5 C4 Zr1 72.8(8) . . ?
C3 C4 H4 128.1 . . ?
C5 C4 H4 128.1 . . ?
Zr1 C4 H4 118.2 . . ?
C1 C5 C4 110.0(15) . . ?
C1 C5 Zr1 75.4(8) . . ?
C4 C5 Zr1 73.8(7) . . ?
C1 C5 H5 125.0 . . ?
C4 C5 H5 125.0 . . ?
Zr1 C5 H5 117.6 . . ?
C7 C6 C10 106.4(15) . . ?
C7 C6 Zr2 73.2(8) . . ?
C10 C6 Zr2 73.2(8) . . ?
C7 C6 H6 126.8 . . ?
C10 C6 H6 126.8 . . ?
Zr2 C6 H6 118.8 . . ?
C8 C7 C6 106.3(15) . . ?
C8 C7 Zr2 73.8(9) . . ?
C6 C7 Zr2 75.1(8) . . ?
C8 C7 H7 126.9 . . ?
C6 C7 H7 126.9 . . ?
Zr2 C7 H7 116.5 . . ?
C7 C8 C9 109.5(16) . . ?
C7 C8 Zr2 74.4(9) . . ?
C9 C8 Zr2 74.0(9) . . ?
C7 C8 H8 125.2 . . ?
C9 C8 H8 125.2 . . ?
Zr2 C8 H8 118.1 . . ?
C10 C9 C8 106.0(16) . . ?
C10 C9 Zr2 75.3(9) . . ?
C8 C9 Zr2 73.3(9) . . ?
C10 C9 H9 127.0 . . ?
C8 C9 H9 127.0 . . ?
Zr2 C9 H9 116.7 . . ?
C9 C10 C6 111.7(16) . . ?
C9 C10 Zr2 74.9(9) . . ?
C6 C10 Zr2 74.6(8) . . ?
C9 C10 H10 124.1 . . ?
C6 C10 H10 124.1 . . ?
Zr2 C10 H10 118.0 . . ?
C12 C11 C15 106.8(15) . . ?
C12 C11 Zr3 73.1(8) . . ?
C15 C11 Zr3 75.0(8) . . ?
C12 C11 H11 126.6 . . ?
C15 C11 H11 126.6 . . ?
Zr3 C11 H11 117.5 . . ?
C11 C12 C13 109.5(15) . . ?
C11 C12 Zr3 76.0(8) . . ?
C13 C12 Zr3 74.0(8) . . ?
C11 C12 H12 125.3 . . ?
C13 C12 H12 125.3 . . ?
Zr3 C12 H12 116.6 . . ?
C14 C13 C12 107.6(15) . . ?
C14 C13 Zr3 74.4(8) . . ?
C12 C13 Zr3 73.8(8) . . ?
C14 C13 H13 126.2 . . ?
C12 C13 H13 126.2 . . ?
Zr3 C13 H13 117.7 . . ?
C13 C14 C15 105.3(14) . . ?
C13 C14 Zr3 73.6(8) . . ?
C15 C14 Zr3 75.5(8) . . ?
C13 C14 H14 127.3 . . ?
C15 C14 H14 127.3 . . ?
Zr3 C14 H14 116.0 . . ?
C11 C15 C14 110.7(16) . . ?
C11 C15 Zr3 74.0(8) . . ?
C14 C15 Zr3 72.7(8) . . ?
C11 C15 H15 124.7 . . ?
C14 C15 H15 124.7 . . ?
Zr3 C15 H15 120.2 . . ?
C20 C16 C17 108.1(16) . . ?
C20 C16 Zr4 74.5(9) . . ?
C17 C16 Zr4 74.1(8) . . ?
C20 C16 H16 125.9 . . ?
C17 C16 H16 125.9 . . ?
Zr4 C16 H16 117.4 . . ?
C16 C17 C18 108.3(16) . . ?
C16 C17 Zr4 74.3(9) . . ?
C18 C17 Zr4 73.7(8) . . ?
C16 C17 H17 125.9 . . ?
C18 C17 H17 125.9 . . ?
Zr4 C17 H17 118.1 . . ?
C17 C18 C19 108.1(15) . . ?
C17 C18 Zr4 74.2(8) . . ?
C19 C18 Zr4 74.0(8) . . ?
C17 C18 H18 126.0 . . ?
C19 C18 H18 126.0 . . ?
Zr4 C18 H18 117.8 . . ?
C20 C19 C18 104.4(16) . . ?
C20 C19 Zr4 74.1(8) . . ?
C18 C19 Zr4 72.8(8) . . ?
C20 C19 H19 127.8 . . ?
C18 C19 H19 127.8 . . ?
Zr4 C19 H19 117.7 . . ?
C16 C20 C19 111.0(16) . . ?
C16 C20 Zr4 74.0(8) . . ?
C19 C20 Zr4 74.1(8) . . ?
C16 C20 H20 124.5 . . ?
C19 C20 H20 124.5 . . ?
Zr4 C20 H20 119.0 . . ?
C22 C21 C25 107.8(18) . . ?
C22 C21 Zr5 74.2(10) . . ?
C25 C21 Zr5 72.6(9) . . ?
C22 C21 H21 126.1 . . ?
C25 C21 H21 126.1 . . ?
Zr5 C21 H21 119.1 . . ?
C21 C22 C23 108.3(18) . . ?
C21 C22 Zr5 75.2(10) . . ?
C23 C22 Zr5 73.0(9) . . ?
C21 C22 H22 125.8 . . ?
C23 C22 H22 125.8 . . ?
Zr5 C22 H22 117.9 . . ?
C24 C23 C22 105.3(18) . . ?
C24 C23 Zr5 74.4(10) . . ?
C22 C23 Zr5 74.3(10) . . ?
C24 C23 H23 127.3 . . ?
C22 C23 H23 127.3 . . ?
Zr5 C23 H23 116.4 . . ?
C25 C24 C23 107.2(18) . . ?
C25 C24 Zr5 73.4(10) . . ?
C23 C24 Zr5 72.7(9) . . ?
C25 C24 H24 126.4 . . ?
C23 C24 H24 126.4 . . ?
Zr5 C24 H24 119.4 . . ?
C24 C25 C21 111.1(19) . . ?
C24 C25 Zr5 76.3(10) . . ?
C21 C25 Zr5 75.8(9) . . ?
C24 C25 H25 124.4 . . ?
C21 C25 H25 124.4 . . ?
Zr5 C25 H25 115.3 . . ?
C27 C26 C30 109.6(19) . . ?
C27 C26 Zr6 75.4(9) . . ?
C30 C26 Zr6 74.4(9) . . ?
C27 C26 H26 125.2 . . ?
C30 C26 H26 125.2 . . ?
Zr6 C26 H26 116.9 . . ?
C26 C27 C28 107.7(18) . . ?
C26 C27 Zr6 73.3(9) . . ?
C28 C27 Zr6 74.6(9) . . ?
C26 C27 H27 126.1 . . ?
C28 C27 H27 126.1 . . ?
Zr6 C27 H27 118.0 . . ?
C27 C28 C29 108.8(17) . . ?
C27 C28 Zr6 74.0(8) . . ?
C29 C28 Zr6 73.6(8) . . ?
C27 C28 H28 125.6 . . ?
C29 C28 H28 125.6 . . ?
Zr6 C28 H28 118.7 . . ?
C28 C29 C30 106.2(17) . . ?
C28 C29 Zr6 74.7(8) . . ?
C30 C29 Zr6 73.2(8) . . ?
C28 C29 H29 126.9 . . ?
C30 C29 H29 126.9 . . ?
Zr6 C29 H29 117.5 . . ?
C26 C30 C29 107.7(17) . . ?
C26 C30 Zr6 74.1(9) . . ?
C29 C30 Zr6 74.3(8) . . ?
C26 C30 H30 126.2 . . ?
C29 C30 H30 126.2 . . ?
Zr6 C30 H30 117.5 . . ?
C35 C31 C32 104.7(17) . . ?
C35 C31 Zr7 73.6(8) . . ?
C32 C31 Zr7 72.9(8) . . ?
C35 C31 H31 127.7 . . ?
C32 C31 H31 127.7 . . ?
Zr7 C31 H31 118.1 . . ?
C33 C32 C31 108.9(17) . . ?
C33 C32 Zr7 73.8(9) . . ?
C31 C32 Zr7 75.4(9) . . ?
C33 C32 H32 125.6 . . ?
C31 C32 H32 125.6 . . ?
Zr7 C32 H32 117.1 . . ?
C34 C33 C32 109.2(19) . . ?
C34 C33 Zr7 76.5(9) . . ?
C32 C33 Zr7 74.4(9) . . ?
C34 C33 H33 125.4 . . ?
C32 C33 H33 125.4 . . ?
Zr7 C33 H33 115.7 . . ?
C33 C34 C35 108.0(18) . . ?
C33 C34 Zr7 73.0(9) . . ?
C35 C34 Zr7 73.9(8) . . ?
C33 C34 H34 126.0 . . ?
C35 C34 H34 126.0 . . ?
Zr7 C34 H34 119.0 . . ?
C31 C35 C34 109.3(17) . . ?
C31 C35 Zr7 74.4(8) . . ?
C34 C35 Zr7 74.9(9) . . ?
C31 C35 H35 125.4 . . ?
C34 C35 H35 125.4 . . ?
Zr7 C35 H35 117.2 . . ?
C40 C36 C37 106.8(13) . . ?
C40 C36 Zr8 73.4(7) . . ?
C37 C36 Zr8 75.3(8) . . ?
C40 C36 H36 126.6 . . ?
C37 C36 H36 126.6 . . ?
Zr8 C36 H36 116.9 . . ?
C38 C37 C36 108.6(13) . . ?
C38 C37 Zr8 73.6(8) . . ?
C36 C37 Zr8 72.4(7) . . ?
C38 C37 H37 125.7 . . ?
C36 C37 H37 125.7 . . ?
Zr8 C37 H37 120.1 . . ?
C37 C38 C39 107.7(14) . . ?
C37 C38 Zr8 75.1(7) . . ?
C39 C38 Zr8 72.9(7) . . ?
C37 C38 H38 126.2 . . ?
C39 C38 H38 126.2 . . ?
Zr8 C38 H38 117.9 . . ?
C40 C39 C38 108.4(13) . . ?
C40 C39 Zr8 74.0(7) . . ?
C38 C39 Zr8 74.8(7) . . ?
C40 C39 H39 125.8 . . ?
C38 C39 H39 125.8 . . ?
Zr8 C39 H39 117.4 . . ?
C39 C40 C36 108.5(13) . . ?
C39 C40 Zr8 74.3(8) . . ?
C36 C40 Zr8 74.2(7) . . ?
C39 C40 H40 125.8 . . ?
C36 C40 H40 125.8 . . ?
Zr8 C40 H40 117.7 . . ?
C45 C41 C42 106.7(11) . . ?
C45 C41 Zr9 74.4(6) . . ?
C42 C41 Zr9 73.7(6) . . ?
C45 C41 H41 126.7 . . ?
C42 C41 H41 126.7 . . ?
Zr9 C41 H41 117.4 . . ?
C43 C42 C41 107.9(12) . . ?
C43 C42 Zr9 73.4(7) . . ?
C41 C42 Zr9 73.9(6) . . ?
C43 C42 H42 126.1 . . ?
C41 C42 H42 126.1 . . ?
Zr9 C42 H42 118.5 . . ?
C44 C43 C42 106.9(12) . . ?
C44 C43 Zr9 74.0(7) . . ?
C42 C43 Zr9 74.4(7) . . ?
C44 C43 H43 126.6 . . ?
C42 C43 H43 126.6 . . ?
Zr9 C43 H43 117.2 . . ?
C45 C44 C43 110.0(12) . . ?
C45 C44 Zr9 75.4(7) . . ?
C43 C44 Zr9 74.3(7) . . ?
C45 C44 H44 125.0 . . ?
C43 C44 H44 125.0 . . ?
Zr9 C44 H44 117.1 . . ?
C44 C45 C41 108.6(13) . . ?
C44 C45 Zr9 73.4(7) . . ?
C41 C45 Zr9 73.8(7) . . ?
C44 C45 H45 125.7 . . ?
C41 C45 H45 125.7 . . ?
Zr9 C45 H45 118.9 . . ?
C47 C46 C50 109.9(13) . . ?
C47 C46 Zr10 75.0(7) . . ?
C50 C46 Zr10 72.5(7) . . ?
C47 C46 H46 125.0 . . ?
C50 C46 H46 125.0 . . ?
Zr10 C46 H46 119.2 . . ?
C46 C47 C48 108.2(13) . . ?
C46 C47 Zr10 74.1(7) . . ?
C48 C47 Zr10 72.9(7) . . ?
C46 C47 H47 125.9 . . ?
C48 C47 H47 125.9 . . ?
Zr10 C47 H47 118.9 . . ?
C47 C48 C49 106.4(13) . . ?
C47 C48 Zr10 75.7(7) . . ?
C49 C48 Zr10 72.8(7) . . ?
C47 C48 H48 126.8 . . ?
C49 C48 H48 126.8 . . ?
Zr10 C48 H48 116.9 . . ?
C50 C49 C48 110.0(13) . . ?
C50 C49 Zr10 74.7(8) . . ?
C48 C49 Zr10 74.7(7) . . ?
C50 C49 H49 125.0 . . ?
C48 C49 H49 125.0 . . ?
Zr10 C49 H49 117.3 . . ?
C49 C50 C46 105.5(13) . . ?
C49 C50 Zr10 73.7(7) . . ?
C46 C50 Zr10 75.4(7) . . ?
C49 C50 H50 127.3 . . ?
C46 C50 H50 127.3 . . ?
Zr10 C50 H50 116.1 . . ?
C55 C51 C52 107.4(18) . . ?
C55 C51 Zr11 74.9(9) . . ?
C52 C51 Zr11 74.1(9) . . ?
C55 C51 H51 126.3 . . ?
C52 C51 H51 126.3 . . ?
Zr11 C51 H51 116.9 . . ?
C53 C52 C51 104.0(18) . . ?
C53 C52 Zr11 75.0(9) . . ?
C51 C52 Zr11 73.3(9) . . ?
C53 C52 H52 128.0 . . ?
C51 C52 H52 128.0 . . ?
Zr11 C52 H52 116.3 . . ?
C54 C53 C52 111.5(18) . . ?
C54 C53 Zr11 75.2(9) . . ?
C52 C53 Zr11 73.1(9) . . ?
C54 C53 H53 124.3 . . ?
C52 C53 H53 124.3 . . ?
Zr11 C53 H53 119.1 . . ?
C53 C54 C55 108(2) . . ?
C53 C54 Zr11 74.8(10) . . ?
C55 C54 Zr11 73.8(9) . . ?
C53 C54 H54 126.0 . . ?
C55 C54 H54 126.0 . . ?
Zr11 C54 H54 117.4 . . ?
C54 C55 C51 109.1(18) . . ?
C54 C55 Zr11 75.3(9) . . ?
C51 C55 Zr11 73.4(9) . . ?
C54 C55 H55 125.5 . . ?
C51 C55 H55 125.5 . . ?
Zr11 C55 H55 117.7 . . ?
C60 C56 C57 109.9(16) . . ?
C60 C56 Zr12 73.6(9) . . ?
C57 C56 Zr12 73.4(9) . . ?
C60 C56 H56 125.0 . . ?
C57 C56 H56 125.0 . . ?
Zr12 C56 H56 119.6 . . ?
C56 C57 C58 105.8(16) . . ?
C56 C57 Zr12 75.9(9) . . ?
C58 C57 Zr12 72.1(8) . . ?
C56 C57 H57 127.1 . . ?
C58 C57 H57 127.1 . . ?
Zr12 C57 H57 117.2 . . ?
C59 C58 C57 108.6(15) . . ?
C59 C58 Zr12 75.2(8) . . ?
C57 C58 Zr12 76.0(8) . . ?
C59 C58 H58 125.7 . . ?
C57 C58 H58 125.7 . . ?
Zr12 C58 H58 115.2 . . ?
C60 C59 C58 107.4(16) . . ?
C60 C59 Zr12 75.7(9) . . ?
C58 C59 Zr12 73.1(8) . . ?
C60 C59 H59 126.3 . . ?
C58 C59 H59 126.3 . . ?
Zr12 C59 H59 117.0 . . ?
C56 C60 C59 108.2(16) . . ?
C56 C60 Zr12 75.8(9) . . ?
C59 C60 Zr12 73.4(9) . . ?
C56 C60 H60 125.9 . . ?
C59 C60 H60 125.9 . . ?
Zr12 C60 H60 117.0 . . ?
C1_1 O1_1 Zr2 129.8(7) . . ?
C1_1 O2_1 Zr1 133.5(7) . . ?
C8_1 O3_1 Zr9 132.6(7) . . ?
C8_1 O4_1 Zr8 133.4(7) . . ?
O1_1 C1_1 O2_1 124.8(10) . . ?
O1_1 C1_1 C2_1 118.8(10) . . ?
O2_1 C1_1 C2_1 116.4(10) . . ?
C7_1 C2_1 C3_1 120.3(10) . . ?
C7_1 C2_1 C1_1 115.3(10) . . ?
C3_1 C2_1 C1_1 124.5(10) . . ?
C2_1 C3_1 C4_1 116.6(10) . . ?
C2_1 C3_1 C9_1 125.3(10) . . ?
C4_1 C3_1 C9_1 118.0(10) . . ?
C5_1 C4_1 C3_1 121.7(10) . . ?
C5_1 C4_1 H4_1 119.1 . . ?
C3_1 C4_1 H4_1 119.1 . . ?
C6_1 C5_1 C4_1 120.7(10) . . ?
C6_1 C5_1 C8_1 124.4(10) . . ?
C4_1 C5_1 C8_1 114.8(9) . . ?
C5_1 C6_1 C7_1 117.9(10) . . ?
C5_1 C6_1 C10_1 125.8(10) . . ?
C7_1 C6_1 C10_1 115.9(10) . . ?
C2_1 C7_1 C6_1 122.5(11) . . ?
C2_1 C7_1 H7_1 118.7 . . ?
C6_1 C7_1 H7_1 118.7 . . ?
O4_1 C8_1 O3_1 122.6(10) . . ?
O4_1 C8_1 C5_1 119.1(10) . . ?
O3_1 C8_1 C5_1 118.2(10) . . ?
C3_1 C9_1 H9A_1 109.5 . . ?
C3_1 C9_1 H9B_1 109.5 . . ?
H9A_1 C9_1 H9B_1 109.5 . . ?
C3_1 C9_1 H9C_1 109.5 . . ?
H9A_1 C9_1 H9C_1 109.5 . . ?
H9B_1 C9_1 H9C_1 109.5 . . ?
C6_1 C10_1 H10A_1 109.5 . . ?
C6_1 C10_1 H10B_1 109.5 . . ?
H10A_1 C10_1 H10B_1 109.5 . . ?
C6_1 C10_1 H10C_1 109.5 . . ?
H10A_1 C10_1 H10C_1 109.5 . . ?
H10B_1 C10_1 H10C_1 109.5 . . ?
C1_2 O1_2 Zr1 131.3(8) . . ?
C1_2 O2_2 Zr3 132.4(8) . . ?
C8_2 O3_2 Zr6 133.9(8) . . ?
C8_2 O4_2 Zr5 130.3(8) . . ?
O2_2 C1_2 O1_2 124.5(11) . . ?
O2_2 C1_2 C2B_2 118.9(17) . . ?
O1_2 C1_2 C2B_2 116.4(17) . . ?
O2_2 C1_2 C2A_2 114.2(16) . . ?
O1_2 C1_2 C2A_2 121.0(16) . . ?
C3A_2 C2A_2 C7A_2 120.0 . . ?
C3A_2 C2A_2 C1_2 126.9(19) . . ?
C7A_2 C2A_2 C1_2 112.9(18) . . ?
C2A_2 C3A_2 C4A_2 120.0 . . ?
C2A_2 C3A_2 C9A_2 124.8(19) . . ?
C4A_2 C3A_2 C9A_2 115.2(19) . . ?
C3A_2 C4A_2 C5A_2 120.0 . . ?
C3A_2 C4A_2 H4A_2 120.0 . . ?
C5A_2 C4A_2 H4A_2 120.0 . . ?
C6A_2 C5A_2 C4A_2 120.0 . . ?
C6A_2 C5A_2 C8_2 129.8(19) . . ?
C4A_2 C5A_2 C8_2 110.2(19) . . ?
C5A_2 C6A_2 C7A_2 120.0 . . ?
C5A_2 C6A_2 C10A_2 122(2) . . ?
C7A_2 C6A_2 C10A_2 118(2) . . ?
C6A_2 C7A_2 C2A_2 120.0 . . ?
C6A_2 C7A_2 H7A_2 120.0 . . ?
C2A_2 C7A_2 H7A_2 120.0 . . ?
C3A_2 C9A_2 H9AA_2 109.5 . . ?
C3A_2 C9A_2 H9AB_2 109.5 . . ?
H9AA_2 C9A_2 H9AB_2 109.5 . . ?
C3A_2 C9A_2 H9AC_2 109.5 . . ?
H9AA_2 C9A_2 H9AC_2 109.5 . . ?
H9AB_2 C9A_2 H9AC_2 109.5 . . ?
C6A_2 C10A_2 H10A_2 109.5 . . ?
C6A_2 C10A_2 H10B_2 109.5 . . ?
H10A_2 C10A_2 H10B_2 109.5 . . ?
C6A_2 C10A_2 H10C_2 109.5 . . ?
H10A_2 C10A_2 H10C_2 109.5 . . ?
H10B_2 C10A_2 H10C_2 109.5 . . ?
C3B_2 C2B_2 C7B_2 120.0 . . ?
C3B_2 C2B_2 C1_2 113(2) . . ?
C7B_2 C2B_2 C1_2 127(2) . . ?
C4B_2 C3B_2 C2B_2 120.0 . . ?
C4B_2 C3B_2 H3B_2 120.0 . . ?
C2B_2 C3B_2 H3B_2 120.0 . . ?
C3B_2 C4B_2 C5B_2 120.0 . . ?
C3B_2 C4B_2 C10B_2 114(2) . . ?
C5B_2 C4B_2 C10B_2 126(2) . . ?
C6B_2 C5B_2 C4B_2 120.0 . . ?
C6B_2 C5B_2 C8_2 116(2) . . ?
C4B_2 C5B_2 C8_2 124(2) . . ?
C5B_2 C6B_2 C7B_2 120.0 . . ?
C5B_2 C6B_2 H6B_2 120.0 . . ?
C7B_2 C6B_2 H6B_2 120.0 . . ?
C6B_2 C7B_2 C2B_2 120.0 . . ?
C6B_2 C7B_2 C9B_2 113(2) . . ?
C2B_2 C7B_2 C9B_2 127(2) . . ?
C7B_2 C9B_2 H9BD_2 109.5 . . ?
C7B_2 C9B_2 H9BE_2 109.5 . . ?
H9BD_2 C9B_2 H9BE_2 109.5 . . ?
C7B_2 C9B_2 H9BF_2 109.5 . . ?
H9BD_2 C9B_2 H9BF_2 109.5 . . ?
H9BE_2 C9B_2 H9BF_2 109.5 . . ?
C4B_2 C10B_2 H10D_2 109.5 . . ?
C4B_2 C10B_2 H10E_2 109.5 . . ?
H10D_2 C10B_2 H10E_2 109.5 . . ?
C4B_2 C10B_2 H10F_2 109.5 . . ?
H10D_2 C10B_2 H10F_2 109.5 . . ?
H10E_2 C10B_2 H10F_2 109.5 . . ?
O3_2 C8_2 O4_2 124.6(11) . . ?
O3_2 C8_2 C5A_2 122.5(16) . . ?
O4_2 C8_2 C5A_2 112.9(15) . . ?
O3_2 C8_2 C5B_2 115.5(17) . . ?
O4_2 C8_2 C5B_2 119.9(17) . . ?
C1_3 O1_3 Zr2 134.2(7) . . ?
C1_3 O2_3 Zr3 129.6(6) . . ?
C8_3 O3_3 Zr12 132.5(7) . . ?
C8_3 O4_3 Zr11 130.5(7) . . ?
O1_3 C1_3 O2_3 123.8(10) . . ?
O1_3 C1_3 C2_3 116.4(10) . . ?
O2_3 C1_3 C2_3 119.7(9) . . ?
C7_3 C2_3 C3_3 120.3(10) . . ?
C7_3 C2_3 C1_3 116.8(10) . . ?
C3_3 C2_3 C1_3 122.9(10) . . ?
C4_3 C3_3 C2_3 116.1(11) . . ?
C4_3 C3_3 C9_3 118.4(11) . . ?
C2_3 C3_3 C9_3 125.6(11) . . ?
C3_3 C4_3 C5_3 123.7(11) . . ?
C3_3 C4_3 H4_3 118.1 . . ?
C5_3 C4_3 H4_3 118.1 . . ?
C6_3 C5_3 C4_3 119.4(10) . . ?
C6_3 C5_3 C8_3 124.1(10) . . ?
C4_3 C5_3 C8_3 116.4(9) . . ?
C5_3 C6_3 C7_3 118.3(11) . . ?
C5_3 C6_3 C10_3 126.0(11) . . ?
C7_3 C6_3 C10_3 115.6(10) . . ?
C2_3 C7_3 C6_3 121.9(10) . . ?
C2_3 C7_3 H7_3 119.1 . . ?
C6_3 C7_3 H7_3 119.1 . . ?
O3_3 C8_3 O4_3 125.6(10) . . ?
O3_3 C8_3 C5_3 118.1(10) . . ?
O4_3 C8_3 C5_3 116.2(10) . . ?
C3_3 C9_3 H9A_3 109.5 . . ?
C3_3 C9_3 H9B_3 109.5 . . ?
H9A_3 C9_3 H9B_3 109.5 . . ?
C3_3 C9_3 H9C_3 109.5 . . ?
H9A_3 C9_3 H9C_3 109.5 . . ?
H9B_3 C9_3 H9C_3 109.5 . . ?
C6_3 C10_3 H10A_3 109.5 . . ?
C6_3 C10_3 H10B_3 109.5 . . ?
H10A_3 C10_3 H10B_3 109.5 . . ?
C6_3 C10_3 H10C_3 109.5 . . ?
H10A_3 C10_3 H10C_3 109.5 . . ?
H10B_3 C10_3 H10C_3 109.5 . . ?
C1_4 O1_4 Zr5 131.8(8) . . ?
C1_4 O2_4 Zr4 129.9(8) . . ?
C8_4 O3_4 Zr7 130.6(7) . . ?
C8_4 O4_4 Zr9 132.9(7) . . ?
O2_4 C1_4 O1_4 125.8(11) . . ?
O2_4 C1_4 C2_4 118.7(12) . . ?
O1_4 C1_4 C2_4 115.3(12) . . ?
C3_4 C2_4 C7_4 118.6(12) . . ?
C3_4 C2_4 C1_4 124.9(13) . . ?
C7_4 C2_4 C1_4 116.5(12) . . ?
C2_4 C3_4 C4_4 120.0(13) . . ?
C2_4 C3_4 C9_4 125.0(12) . . ?
C4_4 C3_4 C9_4 114.9(12) . . ?
C5_4 C4_4 C3_4 121.2(12) . . ?
C5_4 C4_4 H4_4 119.4 . . ?
C3_4 C4_4 H4_4 119.4 . . ?
C4_4 C5_4 C6_4 118.7(11) . . ?
C4_4 C5_4 C8_4 118.6(10) . . ?
C6_4 C5_4 C8_4 122.7(11) . . ?
C7_4 C6_4 C5_4 118.0(12) . . ?
C7_4 C6_4 C10_4 117.9(12) . . ?
C5_4 C6_4 C10_4 124.0(12) . . ?
C2_4 C7_4 C6_4 122.9(12) . . ?
C2_4 C7_4 H7_4 118.6 . . ?
C6_4 C7_4 H7_4 118.6 . . ?
O4_4 C8_4 O3_4 124.4(10) . . ?
O4_4 C8_4 C5_4 118.2(10) . . ?
O3_4 C8_4 C5_4 117.3(10) . . ?
C3_4 C9_4 H9A_4 109.5 . . ?
C3_4 C9_4 H9B_4 109.5 . . ?
H9A_4 C9_4 H9B_4 109.5 . . ?
C3_4 C9_4 H9C_4 109.5 . . ?
H9A_4 C9_4 H9C_4 109.5 . . ?
H9B_4 C9_4 H9C_4 109.5 . . ?
C6_4 C10_4 H10A_4 109.5 . . ?
C6_4 C10_4 H10B_4 109.5 . . ?
H10A_4 C10_4 H10B_4 109.5 . . ?
C6_4 C10_4 H10C_4 109.5 . . ?
H10A_4 C10_4 H10C_4 109.5 . . ?
H10B_4 C10_4 H10C_4 109.5 . . ?
C1_5 O1_5 Zr4 132.1(8) . . ?
C1_5 O2_5 Zr6 130.7(7) . . ?
C8_5 O3_5 Zr11 130.3(7) . . ?
C8_5 O4_5 Zr10 132.2(8) . . ?
O2_5 C1_5 O1_5 125.2(11) . . ?
O2_5 C1_5 C2B_5 114.9(18) . . ?
O1_5 C1_5 C2B_5 119.9(18) . . ?
O2_5 C1_5 C2A_5 121.4(14) . . ?
O1_5 C1_5 C2A_5 113.3(14) . . ?
C3A_5 C2A_5 C7A_5 120.0 . . ?
C3A_5 C2A_5 C1_5 115.7(17) . . ?
C7A_5 C2A_5 C1_5 124.3(17) . . ?
C2A_5 C3A_5 C4A_5 120.0 . . ?
C2A_5 C3A_5 C9A_5 131(2) . . ?
C4A_5 C3A_5 C9A_5 109(2) . . ?
C5A_5 C4A_5 C3A_5 120.0 . . ?
C5A_5 C4A_5 H4A_5 120.0 . . ?
C3A_5 C4A_5 H4A_5 120.0 . . ?
C6A_5 C5A_5 C4A_5 120.0 . . ?
C6A_5 C5A_5 C8_5 114.0(18) . . ?
C4A_5 C5A_5 C8_5 126.0(18) . . ?
C7A_5 C6A_5 C5A_5 120.0 . . ?
C7A_5 C6A_5 C10A_5 102.3(15) . . ?
C5A_5 C6A_5 C10A_5 137.7(15) . . ?
C6A_5 C7A_5 C2A_5 120.0 . . ?
C6A_5 C7A_5 H7A_5 120.0 . . ?
C2A_5 C7A_5 H7A_5 120.0 . . ?
C3A_5 C9A_5 H9AA_5 109.5 . . ?
C3A_5 C9A_5 H9AB_5 109.5 . . ?
H9AA_5 C9A_5 H9AB_5 109.5 . . ?
C3A_5 C9A_5 H9AC_5 109.5 . . ?
H9AA_5 C9A_5 H9AC_5 109.5 . . ?
H9AB_5 C9A_5 H9AC_5 109.5 . . ?
C6A_5 C10A_5 H10A_5 109.5 . . ?
C6A_5 C10A_5 H10B_5 109.5 . . ?
H10A_5 C10A_5 H10B_5 109.5 . . ?
C6A_5 C10A_5 H10C_5 109.5 . . ?
H10A_5 C10A_5 H10C_5 109.5 . . ?
H10B_5 C10A_5 H10C_5 109.5 . . ?
C3B_5 C2B_5 C7B_5 120.0 . . ?
C3B_5 C2B_5 C1_5 130(2) . . ?
C7B_5 C2B_5 C1_5 110(2) . . ?
C2B_5 C3B_5 C4B_5 120.0 . . ?
C2B_5 C3B_5 H3B_5 120.0 . . ?
C4B_5 C3B_5 H3B_5 120.0 . . ?
C3B_5 C4B_5 C5B_5 120.0 . . ?
C3B_5 C4B_5 C10B_5 105(3) . . ?
C5B_5 C4B_5 C10B_5 135(3) . . ?
C6B_5 C5B_5 C4B_5 120.0 . . ?
C6B_5 C5B_5 C8_5 128(2) . . ?
C4B_5 C5B_5 C8_5 112(2) . . ?
C7B_5 C6B_5 C5B_5 120.0 . . ?
C7B_5 C6B_5 H6B_5 120.0 . . ?
C5B_5 C6B_5 H6B_5 120.0 . . ?
C6B_5 C7B_5 C2B_5 120.0 . . ?
C6B_5 C7B_5 C9B_5 96(2) . . ?
C2B_5 C7B_5 C9B_5 143(2) . . ?
C7B_5 C9B_5 H9BA_5 109.5 . . ?
C7B_5 C9B_5 H9BB_5 109.5 . . ?
H9BA_5 C9B_5 H9BB_5 109.5 . . ?
C7B_5 C9B_5 H9BC_5 109.5 . . ?
H9BA_5 C9B_5 H9BC_5 109.5 . . ?
H9BB_5 C9B_5 H9BC_5 109.5 . . ?
C4B_5 C10B_5 H10D_5 109.5 . . ?
C4B_5 C10B_5 H10E_5 109.5 . . ?
H10D_5 C10B_5 H10E_5 109.5 . . ?
C4B_5 C10B_5 H10F_5 109.5 . . ?
H10D_5 C10B_5 H10F_5 109.5 . . ?
H10E_5 C10B_5 H10F_5 109.5 . . ?
O4_5 C8_5 O3_5 125.6(10) . . ?
O4_5 C8_5 C5A_5 120.7(15) . . ?
O3_5 C8_5 C5A_5 113.7(14) . . ?
O4_5 C8_5 C5B_5 113.7(17) . . ?
O3_5 C8_5 C5B_5 120.7(17) . . ?
C1_6 O1_6 Zr8 133.2(7) . . ?
C1_6 O2_6 Zr7 130.8(6) . . ?
C8_6 O3_6 Zr12 133.5(6) . . ?
C8_6 O4_6 Zr10 131.6(7) . . ?
O1_6 C1_6 O2_6 123.5(9) . . ?
O1_6 C1_6 C2_6 119.7(10) . . ?
O2_6 C1_6 C2_6 116.6(9) . . ?
C7_6 C2_6 C3_6 119.0(10) . . ?
C7_6 C2_6 C1_6 118.4(10) . . ?
C3_6 C2_6 C1_6 122.6(10) . . ?
C4_6 C3_6 C2_6 117.6(11) . . ?
C4_6 C3_6 C9_6 117.5(11) . . ?
C2_6 C3_6 C9_6 124.9(10) . . ?
C3_6 C4_6 C5_6 122.9(11) . . ?
C3_6 C4_6 H4_6 118.6 . . ?
C5_6 C4_6 H4_6 118.6 . . ?
C4_6 C5_6 C6_6 120.0(10) . . ?
C4_6 C5_6 C8_6 117.1(10) . . ?
C6_6 C5_6 C8_6 122.8(10) . . ?
C7_6 C6_6 C5_6 115.9(10) . . ?
C7_6 C6_6 C10_6 118.5(11) . . ?
C5_6 C6_6 C10_6 125.6(10) . . ?
C2_6 C7_6 C6_6 124.4(11) . . ?
C2_6 C7_6 H7_6 117.8 . . ?
C6_6 C7_6 H7_6 117.8 . . ?
O3_6 C8_6 O4_6 123.7(9) . . ?
O3_6 C8_6 C5_6 117.1(8) . . ?
O4_6 C8_6 C5_6 119.2(9) . . ?
C3_6 C9_6 H9A_6 109.5 . . ?
C3_6 C9_6 H9B_6 109.5 . . ?
H9A_6 C9_6 H9B_6 109.5 . . ?
C3_6 C9_6 H9C_6 109.5 . . ?
H9A_6 C9_6 H9C_6 109.5 . . ?
H9B_6 C9_6 H9C_6 109.5 . . ?
C6_6 C10_6 H10A_6 109.5 . . ?
C6_6 C10_6 H10B_6 109.5 . . ?
H10A_6 C10_6 H10B_6 109.5 . . ?
C6_6 C10_6 H10C_6 109.5 . . ?
H10A_6 C10_6 H10C_6 109.5 . . ?
H10B_6 C10_6 H10C_6 109.5 . . ?
O1_7 S1_7 O3_7 115.5 . . ?
O1_7 S1_7 O2_7 115.5 . . ?
O3_7 S1_7 O2_7 115.5 . . ?
O1_7 S1_7 C1_7 102.4 . . ?
O3_7 S1_7 C1_7 102.4 . . ?
O2_7 S1_7 C1_7 102.4 . . ?
F2_7 C1_7 F1_7 107.0 . . ?
F2_7 C1_7 F3_7 107.0 . . ?
F1_7 C1_7 F3_7 107.0 . . ?
F2_7 C1_7 S1_7 111.9 . . ?
F1_7 C1_7 S1_7 111.9 . . ?
F3_7 C1_7 S1_7 111.9 . . ?
O3_8 S1_8 O2_8 115.5 . . ?
O3_8 S1_8 O1_8 115.5 . . ?
O2_8 S1_8 O1_8 115.5 . . ?
O3_8 S1_8 C1_8 102.4 . . ?
O2_8 S1_8 C1_8 102.4 . . ?
O1_8 S1_8 C1_8 102.4 . . ?
F2_8 C1_8 F1_8 107.0 . . ?
F2_8 C1_8 F3_8 107.0 . . ?
F1_8 C1_8 F3_8 107.0 . . ?
F2_8 C1_8 S1_8 111.9 . . ?
F1_8 C1_8 S1_8 111.9 . . ?
F3_8 C1_8 S1_8 111.9 . . ?
O1_9 S1_9 O3_9 115.5 . . ?
O1_9 S1_9 O2_9 115.5 . . ?
O3_9 S1_9 O2_9 115.5 . . ?
O1_9 S1_9 C1_9 102.4 . . ?
O3_9 S1_9 C1_9 102.4 . . ?
O2_9 S1_9 C1_9 102.4 . . ?
F1_9 C1_9 F3_9 107.0 . . ?
F1_9 C1_9 F2_9 107.0 . . ?
F3_9 C1_9 F2_9 107.0 . . ?
F1_9 C1_9 S1_9 111.9 . . ?
F3_9 C1_9 S1_9 111.9 . . ?
F2_9 C1_9 S1_9 111.9 . . ?
O3_10 S1_10 O1_10 115.5 . . ?
O3_10 S1_10 O2_10 115.5 . . ?
O1_10 S1_10 O2_10 115.5 . . ?
O3_10 S1_10 C1_10 102.4 . . ?
O1_10 S1_10 C1_10 102.4 . . ?
O2_10 S1_10 C1_10 102.4 . . ?
F3_10 C1_10 F2_10 107.0 . . ?
F3_10 C1_10 F1_10 107.0 . . ?
F2_10 C1_10 F1_10 107.0 . . ?
F3_10 C1_10 S1_10 111.9 . . ?
F2_10 C1_10 S1_10 111.9 . . ?
F1_10 C1_10 S1_10 111.9 . . ?

loop_
_geom_bond_atom_site_label_1
_geom_bond_atom_site_label_2
_geom_bond_distance
_geom_bond_site_symmetry_2
_geom_bond_publ_flag
Zr1 O1 2.064(6) . ?
Zr1 O4 2.118(8) . ?
Zr1 O2 2.138(7) . ?
Zr1 O2_1 2.158(8) . ?
Zr1 O1_2 2.180(8) . ?
Zr1 C2 2.502(14) . ?
Zr1 C3 2.514(13) . ?
Zr1 C5 2.526(12) . ?
Zr1 C4 2.539(13) . ?
Zr1 C1 2.544(13) . ?
Zr1 Zr3 3.3401(13) . ?
Zr1 Zr2 3.3545(13) . ?
Zr2 O1 2.077(7) . ?
Zr2 O3 2.100(7) . ?
Zr2 O2 2.126(7) . ?
Zr2 O1_3 2.170(7) . ?
Zr2 O1_1 2.202(7) . ?
Zr2 C8 2.514(15) . ?
Zr2 C9 2.523(14) . ?
Zr2 C7 2.522(14) . ?
Zr2 C10 2.528(13) . ?
Zr2 C6 2.545(13) . ?
Zr2 Zr3 3.3581(14) . ?
Zr3 O1 2.072(7) . ?
Zr3 O4 2.109(7) . ?
Zr3 O3 2.128(7) . ?
Zr3 O2_2 2.182(8) . ?
Zr3 O2_3 2.223(7) . ?
Zr3 C13 2.512(14) . ?
Zr3 C12 2.509(13) . ?
Zr3 C14 2.522(12) . ?
Zr3 C11 2.545(13) . ?
Zr3 C15 2.557(13) . ?
Zr4 O5 2.053(7) . ?
Zr4 O6 2.114(9) . ?
Zr4 O8 2.125(8) . ?
Zr4 O1_5 2.183(8) . ?
Zr4 O2_4 2.196(8) . ?
Zr4 C18 2.527(13) . ?
Zr4 C16 2.535(14) . ?
Zr4 C17 2.534(14) . ?
Zr4 C20 2.542(13) . ?
Zr4 C19 2.543(14) . ?
Zr4 Zr5 3.3406(15) . ?
Zr4 Zr6 3.3475(14) . ?
Zr5 O5 2.071(7) . ?
Zr5 O6 2.110(8) . ?
Zr5 O7 2.122(8) . ?
Zr5 O1_4 2.169(8) . ?
Zr5 O4_2 2.190(8) . ?
Zr5 C25 2.514(14) . ?
Zr5 C23 2.526(16) . ?
Zr5 C22 2.542(15) . ?
Zr5 C21 2.555(16) . ?
Zr5 C24 2.549(15) . ?
Zr5 Zr6 3.3478(14) . ?
Zr6 O5 2.055(6) . ?
Zr6 O7 2.122(8) . ?
Zr6 O8 2.124(7) . ?
Zr6 O3_2 2.179(8) . ?
Zr6 O2_5 2.182(8) . ?
Zr6 C26 2.507(14) . ?
Zr6 C30 2.512(14) . ?
Zr6 C29 2.526(13) . ?
Zr6 C27 2.532(14) . ?
Zr6 C28 2.540(14) . ?
Zr7 O9 2.059(6) . ?
Zr7 O10 2.118(7) . ?
Zr7 O12 2.133(7) . ?
Zr7 O3_4 2.182(7) . ?
Zr7 O2_6 2.206(7) . ?
Zr7 C33 2.497(14) . ?
Zr7 C32 2.504(13) . ?
Zr7 C35 2.526(13) . ?
Zr7 C34 2.539(14) . ?
Zr7 C31 2.536(14) . ?
Zr7 Zr8 3.3494(12) . ?
Zr7 Zr9 3.3644(12) . ?
Zr8 O9 2.064(7) . ?
Zr8 O11 2.128(7) . ?
Zr8 O10 2.134(7) . ?
Zr8 O1_6 2.184(7) . ?
Zr8 O4_1 2.200(7) . ?
Zr8 C40 2.506(12) . ?
Zr8 C39 2.510(12) . ?
Zr8 C36 2.516(12) . ?
Zr8 C38 2.534(12) . ?
Zr8 C37 2.554(13) . ?
Zr8 Zr9 3.3549(12) . ?
Zr9 O9 2.061(6) . ?
Zr9 O11 2.119(7) . ?
Zr9 O12 2.126(7) . ?
Zr9 O4_4 2.168(7) . ?
Zr9 O3_1 2.193(7) . ?
Zr9 C44 2.525(12) . ?
Zr9 C43 2.529(12) . ?
Zr9 C41 2.543(10) . ?
Zr9 C42 2.540(11) . ?
Zr9 C45 2.550(12) . ?
Zr10 O13 2.083(6) . ?
Zr10 O16 2.113(7) . ?
Zr10 O14 2.128(7) . ?
Zr10 O4_5 2.180(7) . ?
Zr10 O4_6 2.195(7) . ?
Zr10 C49 2.518(12) . ?
Zr10 C50 2.531(12) . ?
Zr10 C48 2.543(12) . ?
Zr10 C46 2.567(11) . ?
Zr10 C47 2.577(12) . ?
Zr10 Zr12 3.3400(12) . ?
Zr10 Zr11 3.3490(12) . ?
Zr11 O13 2.066(6) . ?
Zr11 O15 2.118(8) . ?
Zr11 O14 2.126(7) . ?
Zr11 O4_3 2.188(7) . ?
Zr11 O3_5 2.194(8) . ?
Zr11 C51 2.505(15) . ?
Zr11 C52 2.515(14) . ?
Zr11 C55 2.524(13) . ?
Zr11 C53 2.539(13) . ?
Zr11 C54 2.543(15) . ?
Zr11 Zr12 3.3563(13) . ?
Zr12 O13 2.066(7) . ?
Zr12 O16 2.117(7) . ?
Zr12 O15 2.142(7) . ?
Zr12 O3_6 2.179(7) . ?
Zr12 O3_3 2.192(7) . ?
Zr12 C58 2.492(12) . ?
Zr12 C59 2.518(14) . ?
Zr12 C57 2.542(14) . ?
Zr12 C60 2.547(14) . ?
Zr12 C56 2.573(14) . ?
O2 H2O 0.9500 . ?
O3 H3O 0.9500 . ?
O4 H4O 0.9500 . ?
O6 H6O 0.9500 . ?
O7 H7O 0.9500 . ?
O8 H8O 0.9500 . ?
O10 H10O 0.9500 . ?
O11 H11O 0.9500 . ?
O12 H12O 0.9500 . ?
O14 H14O 0.9500 . ?
O15 H15O 0.9500 . ?
O16 H16O 0.9500 . ?
C1 C5 1.34(2) . ?
C1 C2 1.38(2) . ?
C1 H1 0.9500 . ?
C2 C3 1.38(2) . ?
C2 H2 0.9500 . ?
C3 C4 1.36(2) . ?
C3 H3 0.9500 . ?
C4 C5 1.45(2) . ?
C4 H4 0.9500 . ?
C5 H5 0.9500 . ?
C6 C7 1.39(2) . ?
C6 C10 1.41(2) . ?
C6 H6 0.9500 . ?
C7 C8 1.38(2) . ?
C7 H7 0.9500 . ?
C8 C9 1.42(2) . ?
C8 H8 0.9500 . ?
C9 C10 1.30(2) . ?
C9 H9 0.9500 . ?
C10 H10 0.9500 . ?
C11 C12 1.35(2) . ?
C11 C15 1.36(2) . ?
C11 H11 0.9500 . ?
C12 C13 1.40(2) . ?
C12 H12 0.9500 . ?
C13 C14 1.39(2) . ?
C13 H13 0.9500 . ?
C14 C15 1.39(2) . ?
C14 H14 0.9500 . ?
C15 H15 0.9500 . ?
C16 C20 1.38(2) . ?
C16 C17 1.38(2) . ?
C16 H16 0.9500 . ?
C17 C18 1.40(2) . ?
C17 H17 0.9500 . ?
C18 C19 1.45(2) . ?
C18 H18 0.9500 . ?
C19 C20 1.39(2) . ?
C19 H19 0.9500 . ?
C20 H20 0.9500 . ?
C21 C22 1.35(3) . ?
C21 C25 1.38(2) . ?
C21 H21 0.9500 . ?
C22 C23 1.43(2) . ?
C22 H22 0.9500 . ?
C23 C24 1.43(3) . ?
C23 H23 0.9500 . ?
C24 C25 1.32(2) . ?
C24 H24 0.9500 . ?
C25 H25 0.9500 . ?
C26 C27 1.36(2) . ?
C26 C30 1.36(2) . ?
C26 H26 0.9500 . ?
C27 C28 1.38(2) . ?
C27 H27 0.9500 . ?
C28 C29 1.39(2) . ?
C28 H28 0.9500 . ?
C29 C30 1.41(2) . ?
C29 H29 0.9500 . ?
C30 H30 0.9500 . ?
C31 C35 1.40(2) . ?
C31 C32 1.38(2) . ?
C31 H31 0.9500 . ?
C32 C33 1.37(2) . ?
C32 H32 0.9500 . ?
C33 C34 1.32(2) . ?
C33 H33 0.9500 . ?
C34 C35 1.36(2) . ?
C34 H34 0.9500 . ?
C35 H35 0.9500 . ?
C36 C40 1.401(18) . ?
C36 C37 1.407(19) . ?
C36 H36 0.9500 . ?
C37 C38 1.37(2) . ?
C37 H37 0.9500 . ?
C38 C39 1.41(2) . ?
C38 H38 0.9500 . ?
C39 C40 1.371(19) . ?
C39 H39 0.9500 . ?
C40 H40 0.9500 . ?
C41 C45 1.395(17) . ?
C41 C42 1.417(18) . ?
C41 H41 0.9500 . ?
C42 C43 1.406(17) . ?
C42 H42 0.9500 . ?
C43 C44 1.380(19) . ?
C43 H43 0.9500 . ?
C44 C45 1.367(18) . ?
C44 H44 0.9500 . ?
C45 H45 0.9500 . ?
C46 C47 1.371(18) . ?
C46 C50 1.408(19) . ?
C46 H46 0.9500 . ?
C47 C48 1.388(19) . ?
C47 H47 0.9500 . ?
C48 C49 1.413(19) . ?
C48 H48 0.9500 . ?
C49 C50 1.37(2) . ?
C49 H49 0.9500 . ?
C50 H50 0.9500 . ?
C51 C55 1.37(2) . ?
C51 C52 1.41(2) . ?
C51 H51 0.9500 . ?
C52 C53 1.39(3) . ?
C52 H52 0.9500 . ?
C53 C54 1.32(2) . ?
C53 H53 0.9500 . ?
C54 C55 1.35(2) . ?
C54 H54 0.9500 . ?
C55 H55 0.9500 . ?
C56 C60 1.35(2) . ?
C56 C57 1.35(2) . ?
C56 H56 0.9500 . ?
C57 C58 1.38(2) . ?
C57 H57 0.9500 . ?
C58 C59 1.37(2) . ?
C58 H58 0.9500 . ?
C59 C60 1.35(2) . ?
C59 H59 0.9500 . ?
C60 H60 0.9500 . ?
O1_1 C1_1 1.273(13) . ?
O2_1 C1_1 1.278(13) . ?
O3_1 C8_1 1.294(13) . ?
O4_1 C8_1 1.261(13) . ?
C1_1 C2_1 1.502(15) . ?
C2_1 C7_1 1.386(15) . ?
C2_1 C3_1 1.386(15) . ?
C3_1 C4_1 1.419(15) . ?
C3_1 C9_1 1.516(16) . ?
C4_1 C5_1 1.391(15) . ?
C4_1 H4_1 0.9500 . ?
C5_1 C6_1 1.360(15) . ?
C5_1 C8_1 1.477(14) . ?
C6_1 C7_1 1.388(15) . ?
C6_1 C10_1 1.509(16) . ?
C7_1 H7_1 0.9500 . ?
C9_1 H9A_1 0.9800 . ?
C9_1 H9B_1 0.9800 . ?
C9_1 H9C_1 0.9800 . ?
C10_1 H10A_1 0.9800 . ?
C10_1 H10B_1 0.9800 . ?
C10_1 H10C_1 0.9800 . ?
O1_2 C1_2 1.278(16) . ?
O2_2 C1_2 1.262(15) . ?
O3_2 C8_2 1.237(14) . ?
O4_2 C8_2 1.303(15) . ?
C1_2 C2B_2 1.50(3) . ?
C1_2 C2A_2 1.52(3) . ?
C2A_2 C3A_2 1.3900 . ?
C2A_2 C7A_2 1.3900 . ?
C3A_2 C4A_2 1.3900 . ?
C3A_2 C9A_2 1.58(4) . ?
C4A_2 C5A_2 1.3900 . ?
C4A_2 H4A_2 0.9500 . ?
C5A_2 C6A_2 1.3900 . ?
C5A_2 C8_2 1.50(3) . ?
C6A_2 C7A_2 1.3900 . ?
C6A_2 C10A_2 1.53(4) . ?
C7A_2 H7A_2 0.9500 . ?
C9A_2 H9AA_2 0.9800 . ?
C9A_2 H9AB_2 0.9800 . ?
C9A_2 H9AC_2 0.9800 . ?
C10A_2 H10A_2 0.9800 . ?
C10A_2 H10B_2 0.9800 . ?
C10A_2 H10C_2 0.9800 . ?
C2B_2 C3B_2 1.3900 . ?
C2B_2 C7B_2 1.3900 . ?
C3B_2 C4B_2 1.3900 . ?
C3B_2 H3B_2 0.9500 . ?
C4B_2 C5B_2 1.3900 . ?
C4B_2 C10B_2 1.52(4) . ?
C5B_2 C6B_2 1.3900 . ?
C5B_2 C8_2 1.51(3) . ?
C6B_2 C7B_2 1.3900 . ?
C6B_2 H6B_2 0.9500 . ?
C7B_2 C9B_2 1.64(4) . ?
C9B_2 H9BD_2 0.9800 . ?
C9B_2 H9BE_2 0.9800 . ?
C9B_2 H9BF_2 0.9800 . ?
C10B_2 H10D_2 0.9800 . ?
C10B_2 H10E_2 0.9800 . ?
C10B_2 H10F_2 0.9800 . ?
O1_3 C1_3 1.255(12) . ?
O2_3 C1_3 1.263(13) . ?
O3_3 C8_3 1.240(13) . ?
O4_3 C8_3 1.267(13) . ?
C1_3 C2_3 1.488(15) . ?
C2_3 C7_3 1.391(16) . ?
C2_3 C3_3 1.403(15) . ?
C3_3 C4_3 1.386(16) . ?
C3_3 C9_3 1.543(17) . ?
C4_3 C5_3 1.413(16) . ?
C4_3 H4_3 0.9500 . ?
C5_3 C6_3 1.350(15) . ?
C5_3 C8_3 1.516(15) . ?
C6_3 C7_3 1.413(15) . ?
C6_3 C10_3 1.516(17) . ?
C7_3 H7_3 0.9500 . ?
C9_3 H9A_3 0.9800 . ?
C9_3 H9B_3 0.9800 . ?
C9_3 H9C_3 0.9800 . ?
C10_3 H10A_3 0.9800 . ?
C10_3 H10B_3 0.9800 . ?
C10_3 H10C_3 0.9800 . ?
O1_4 C1_4 1.267(15) . ?
O2_4 C1_4 1.249(15) . ?
O3_4 C8_4 1.274(13) . ?
O4_4 C8_4 1.269(13) . ?
C1_4 C2_4 1.504(16) . ?
C2_4 C3_4 1.359(18) . ?
C2_4 C7_4 1.377(19) . ?
C3_4 C4_4 1.395(17) . ?
C3_4 C9_4 1.55(2) . ?
C4_4 C5_4 1.393(17) . ?
C4_4 H4_4 0.9500 . ?
C5_4 C6_4 1.391(17) . ?
C5_4 C8_4 1.477(15) . ?
C6_4 C7_4 1.395(18) . ?
C6_4 C10_4 1.49(2) . ?
C7_4 H7_4 0.9500 . ?
C9_4 H9A_4 0.9800 . ?
C9_4 H9B_4 0.9800 . ?
C9_4 H9C_4 0.9800 . ?
C10_4 H10A_4 0.9800 . ?
C10_4 H10B_4 0.9800 . ?
C10_4 H10C_4 0.9800 . ?
O1_5 C1_5 1.267(14) . ?
O2_5 C1_5 1.270(14) . ?
O3_5 C8_5 1.273(14) . ?
O4_5 C8_5 1.249(14) . ?
C1_5 C2B_5 1.47(3) . ?
C1_5 C2A_5 1.56(2) . ?
C2A_5 C3A_5 1.3900 . ?
C2A_5 C7A_5 1.3900 . ?
C3A_5 C4A_5 1.3900 . ?
C3A_5 C9A_5 1.60(3) . ?
C4A_5 C5A_5 1.3900 . ?
C4A_5 H4A_5 0.9500 . ?
C5A_5 C6A_5 1.3900 . ?
C5A_5 C8_5 1.48(3) . ?
C6A_5 C7A_5 1.3900 . ?
C6A_5 C10A_5 1.59(3) . ?
C7A_5 H7A_5 0.9500 . ?
C9A_5 H9AA_5 0.9800 . ?
C9A_5 H9AB_5 0.9800 . ?
C9A_5 H9AC_5 0.9800 . ?
C10A_5 H10A_5 0.9800 . ?
C10A_5 H10B_5 0.9800 . ?
C10A_5 H10C_5 0.9800 . ?
C2B_5 C3B_5 1.3900 . ?
C2B_5 C7B_5 1.3900 . ?
C3B_5 C4B_5 1.3900 . ?
C3B_5 H3B_5 0.9500 . ?
C4B_5 C5B_5 1.3900 . ?
C4B_5 C10B_5 1.64(4) . ?
C5B_5 C6B_5 1.3900 . ?
C5B_5 C8_5 1.58(3) . ?
C6B_5 C7B_5 1.3900 . ?
C6B_5 H6B_5 0.9500 . ?
C7B_5 C9B_5 1.54(5) . ?
C9B_5 H9BA_5 0.9800 . ?
C9B_5 H9BB_5 0.9800 . ?
C9B_5 H9BC_5 0.9800 . ?
C10B_5 H10D_5 0.9800 . ?
C10B_5 H10E_5 0.9800 . ?
C10B_5 H10F_5 0.9800 . ?
O1_6 C1_6 1.266(13) . ?
O2_6 C1_6 1.268(13) . ?
O3_6 C8_6 1.260(12) . ?
O4_6 C8_6 1.277(11) . ?
C1_6 C2_6 1.485(14) . ?
C2_6 C7_6 1.368(16) . ?
C2_6 C3_6 1.403(16) . ?
C3_6 C4_6 1.372(15) . ?
C3_6 C9_6 1.532(16) . ?
C4_6 C5_6 1.389(15) . ?
C4_6 H4_6 0.9500 . ?
C5_6 C6_6 1.403(16) . ?
C5_6 C8_6 1.501(13) . ?
C6_6 C7_6 1.389(15) . ?
C6_6 C10_6 1.514(16) . ?
C7_6 H7_6 0.9500 . ?
C9_6 H9A_6 0.9800 . ?
C9_6 H9B_6 0.9800 . ?
C9_6 H9C_6 0.9800 . ?
C10_6 H10A_6 0.9800 . ?
C10_6 H10B_6 0.9800 . ?
C10_6 H10C_6 0.9800 . ?
S1_7 O1_7 1.4450 . ?
S1_7 O3_7 1.4450 . ?
S1_7 O2_7 1.4450 . ?
S1_7 C1_7 1.8515 . ?
F1_7 C1_7 1.3385 . ?
F2_7 C1_7 1.3383 . ?
F3_7 C1_7 1.3386 . ?
S1_8 O3_8 1.4448 . ?
S1_8 O2_8 1.4451 . ?
S1_8 O1_8 1.4451 . ?
S1_8 C1_8 1.8514 . ?
F1_8 C1_8 1.3385 . ?
F2_8 C1_8 1.3384 . ?
F3_8 C1_8 1.3385 . ?
S1_9 O1_9 1.4449 . ?
S1_9 O3_9 1.4450 . ?
S1_9 O2_9 1.4451 . ?
S1_9 C1_9 1.8514 . ?
F1_9 C1_9 1.3384 . ?
F2_9 C1_9 1.3386 . ?
F3_9 C1_9 1.3385 . ?
S1_10 O3_10 1.4450 . ?
S1_10 O1_10 1.4450 . ?
S1_10 O2_10 1.4451 . ?
S1_10 C1_10 1.8513 . ?
F1_10 C1_10 1.3386 . ?
F2_10 C1_10 1.3385 . ?
F3_10 C1_10 1.3385 . ?

loop_
_geom_hbond_atom_site_label_D
_geom_hbond_atom_site_label_H
_geom_hbond_atom_site_label_A
_geom_hbond_distance_DH
_geom_hbond_distance_HA
_geom_hbond_distance_DA
_geom_hbond_angle_DHA
_geom_hbond_site_symmetry_A
_geom_hbond_publ_flag
O2 H2O O2_9 0.95 1.80 2.711(10) 160.0 . yes
O3 H3O O2_8 0.95 1.72 2.642(8) 163.9 . yes
O8 H8O O3_10 0.95 1.90 2.821(12) 164.0 . yes
O11 H11O O3_7 0.95 1.92 2.804(8) 154.3 . yes
